data_4336597
loop_
_publ_author_name
'David J. Nelson'
'Byron J. Truscott'
'Alexandra M. Z. Slawin'
'Steven P. Nolan'

_publ_section_title
;
 Synthesis and Reactivity of New Bis(N-heterocyclic carbene) Iridium(I)
 Complexes
;
_journal_name_full 'Inorganic Chemistry'
_journal_page_first 12674
_journal_page_last 12681
_journal_paper_doi 10.1021/ic4018773
_journal_volume 52
_journal_year 2013
_chemical_formula_moiety 'C30 H54 Cl Ir N4'
_chemical_formula_sum 'C30 H54 Cl Ir N4'
_chemical_formula_weight 698.46
_space_group_IT_number 14
_symmetry_cell_setting monoclinic
_symmetry_Int_Tables_number 14
_symmetry_space_group_name_Hall '-P 2ybc'
_symmetry_space_group_name_H-M 'P 1 21/c 1'
_atom_sites_solution_hydrogens geom
_atom_sites_solution_primary direct
_atom_sites_solution_secondary difmap
_cell_angle_alpha 90.0000
_cell_angle_beta 94.994(4)
_cell_angle_gamma 90.0000
_cell_formula_units_Z 12
_cell_length_a 28.701(5)
_cell_length_b 27.810(5)
_cell_length_c 13.601(3)
_cell_measurement_reflns_used 25547
_cell_measurement_temperature 93
_cell_measurement_theta_max 25.35
_cell_measurement_theta_min 1.60
_cell_volume 10815(4)
_computing_cell_refinement 'CrystalClear-SM Expert 2.0 rc13'
_computing_data_collection 'CrystalClear-SM Expert 2.0 rc13 (Rigaku, 2009)'
_computing_data_reduction 'CrystalClear-SM Expert 2.0 rc13'
_computing_molecular_graphics 'CrystalStructure 4.0'
_computing_publication_material 'CrystalStructure 4.0 (Rigaku, 2010)'
_computing_structure_refinement 'SHELXL97 (Sheldrick, 2008)'
_computing_structure_solution 'DIRDIF99-PATTY (Gould, et al., 1999)'
_diffrn_ambient_temperature 93
_diffrn_detector_area_resol_mean 14.629
_diffrn_measured_fraction_theta_full 0.970
_diffrn_measured_fraction_theta_max 0.970
_diffrn_measurement_device_type 'Rigaku Mercury70'
_diffrn_measurement_method \w
_diffrn_radiation_type 'Mo K\a'
_diffrn_radiation_wavelength 0.71075
_diffrn_reflns_av_R_equivalents 0.1032
_diffrn_reflns_limit_h_max 34
_diffrn_reflns_limit_h_min -28
_diffrn_reflns_limit_k_max 33
_diffrn_reflns_limit_k_min -26
_diffrn_reflns_limit_l_max 16
_diffrn_reflns_limit_l_min -11
_diffrn_reflns_number 61260
_diffrn_reflns_theta_full 25.34
_diffrn_reflns_theta_max 25.34
_diffrn_standards_number 0
_exptl_absorpt_coefficient_mu 3.809
_exptl_absorpt_correction_T_max 0.892
_exptl_absorpt_correction_T_min 0.584
_exptl_absorpt_correction_type multi-scan
_exptl_absorpt_process_details 'REQAB (Rigaku, 1998)'
_exptl_crystal_colour yellow
_exptl_crystal_density_diffrn 1.287
_exptl_crystal_description prism
_exptl_crystal_F_000 4272.00
_exptl_crystal_size_max 0.120
_exptl_crystal_size_mid 0.120
_exptl_crystal_size_min 0.030
_refine_diff_density_max 1.720
_refine_diff_density_min -2.980
_refine_ls_extinction_method none
_refine_ls_goodness_of_fit_ref 1.130
_refine_ls_hydrogen_treatment constr
_refine_ls_number_parameters 983
_refine_ls_number_reflns 19206
_refine_ls_number_restraints 18
_refine_ls_R_factor_gt 0.0962
_refine_ls_shift/su_max 0.003
_refine_ls_structure_factor_coef Fsqd
_refine_ls_weighting_details 'w = 1/[\s^2^(Fo^2^)+(0.0276P)^2^+379.4710P] where P=(Fo^2^+2Fc^2^)/3'
_refine_ls_weighting_scheme calc
_refine_ls_wR_factor_ref 0.2364
_reflns_number_gt 13272
_reflns_number_total 19206
_reflns_threshold_expression F^2^>2.0\s(F^2^)
_cod_data_source_file ic4018773_si_002_2.cif
_cod_data_source_block 8B
_cod_original_cell_volume 10815(3)
_cod_database_code 4336597

loop_
_symmetry_equiv_pos_site_id
_symmetry_equiv_pos_as_xyz
1 +X,+Y,+Z
2 -X,1/2+Y,1/2-Z
3 -X,-Y,-Z
4 +X,1/2-Y,1/2+Z

loop_
_atom_site_label
_atom_site_type_symbol
_atom_site_fract_x
_atom_site_fract_y
_atom_site_fract_z
_atom_site_U_iso_or_equiv
_atom_site_adp_type
_atom_site_occupancy
_atom_site_symmetry_multiplicity
_atom_site_calc_flag
_atom_site_refinement_flags
Ir1 Ir 0.91594(2) 0.64207(2) 0.13928(5) 0.02193(17) Uani 1.0 4 d .
Ir2 Ir 0.57080(2) 0.85849(2) 0.09553(4) 0.02131(17) Uani 1.0 4 d .
Ir3 Ir 0.25828(2) 0.86102(2) 0.19952(4) 0.02090(16) Uani 1.0 4 d .
Cl1 Cl 0.91074(16) 0.72704(15) 0.1284(4) 0.0351(10) Uani 1.0 4 d .
Cl2 Cl 0.58056(16) 0.77370(16) 0.0967(4) 0.0372(11) Uani 1.0 4 d .
Cl3 Cl 0.27108(15) 0.77667(15) 0.1993(4) 0.0319(10) Uani 1.0 4 d .
N2 N 0.9365(5) 0.6501(5) -0.0811(11) 0.028(4) Uani 1.0 4 d .
N5 N 1.0002(5) 0.6577(6) 0.0218(11) 0.028(4) Uani 1.0 4 d .
N23 N 0.8950(5) 0.6505(5) 0.3569(10) 0.024(3) Uani 1.0 4 d .
N26 N 0.8322(5) 0.6569(5) 0.2594(11) 0.025(3) Uani 1.0 4 d .
N42 N 0.6602(5) 0.8563(6) 0.2352(11) 0.033(4) Uani 1.0 4 d .
N45 N 0.6006(4) 0.8470(5) 0.3220(10) 0.020(3) Uani 1.0 4 d .
N63 N 0.4877(5) 0.8366(5) -0.0584(10) 0.026(3) Uani 1.0 4 d .
N66 N 0.5493(4) 0.8534(5) -0.1318(10) 0.022(3) Uani 1.0 4 d .
N82 N 0.3398(4) 0.8650(5) 0.3604(11) 0.026(3) Uani 1.0 4 d .
N85 N 0.2736(5) 0.8569(5) 0.4220(11) 0.028(4) Uani 1.0 4 d .
N103 N 0.1728(5) 0.8419(5) 0.0526(10) 0.024(3) Uani 1.0 4 d .
N106 N 0.2336(5) 0.8448(5) -0.0232(10) 0.023(3) Uani 1.0 4 d .
C1 C 0.9536(6) 0.6467(6) 0.0204(11) 0.020(4) Uani 1.0 4 d .
C3 C 0.9741(7) 0.6640(6) -0.1372(12) 0.028(4) Uani 1.0 4 d .
C4 C 1.0121(7) 0.6683(6) -0.0754(14) 0.032(4) Uani 1.0 4 d .
C6 C 0.8877(7) 0.6492(7) -0.1115(12) 0.032(5) Uani 1.0 4 d .
C7 C 0.8741(7) 0.6152(8) -0.1955(14) 0.045(6) Uani 1.0 4 d .
C8 C 0.8684(7) 0.7015(7) -0.1347(17) 0.044(5) Uani 1.0 4 d .
C9 C 0.9703(9) 0.6669(8) -0.2476(15) 0.055(7) Uani 1.0 4 d .
C10 C 1.0604(8) 0.6813(8) -0.0989(16) 0.048(6) Uani 1.0 4 d .
C11 C 1.0293(6) 0.6628(7) 0.1150(13) 0.029(4) Uani 1.0 4 d .
C12 C 1.0364(7) 0.7156(8) 0.1393(15) 0.044(5) Uani 1.0 4 d .
C13 C 1.0754(6) 0.6368(9) 0.1175(16) 0.046(6) Uani 1.0 4 d .
C14 C 0.9369(6) 0.5720(7) 0.1872(14) 0.029(4) Uani 1.0 4 d .
C15 C 0.8952(6) 0.5692(6) 0.1233(13) 0.029(4) Uani 1.0 4 d .
C16 C 0.8922(8) 0.5431(7) 0.0279(14) 0.039(5) Uani 1.0 4 d .
C17 C 0.8801(8) 0.4899(7) 0.0391(17) 0.049(6) Uani 1.0 4 d .
C18 C 0.9072(8) 0.4640(7) 0.1144(17) 0.050(6) Uani 1.0 4 d .
C19 C 0.9597(8) 0.4632(8) 0.1100(18) 0.054(6) Uani 1.0 4 d .
C20 C 0.9879(7) 0.4968(8) 0.1851(18) 0.051(6) Uani 1.0 4 d .
C21 C 0.9826(7) 0.5528(7) 0.1616(17) 0.043(5) Uani 1.0 4 d .
C22 C 0.8801(5) 0.6470(6) 0.2597(12) 0.024(4) Uani 1.0 4 d .
C24 C 0.8595(7) 0.6612(7) 0.4159(14) 0.036(5) Uani 1.0 4 d .
C25 C 0.8211(7) 0.6666(7) 0.3523(15) 0.034(5) Uani 1.0 4 d .
C27 C 0.9471(7) 0.6499(7) 0.3834(15) 0.038(5) Uani 1.0 4 d .
C28 C 0.9594(10) 0.6135(8) 0.4641(17) 0.064(7) Uani 1.0 4 d .
C29 C 0.9640(7) 0.7000(8) 0.4118(17) 0.050(6) Uani 1.0 4 d .
C30 C 0.8643(8) 0.6650(9) 0.5250(14) 0.054(6) Uani 1.0 4 d .
C31 C 0.7719(7) 0.6790(8) 0.3789(18) 0.050(6) Uani 1.0 4 d .
C32 C 0.8016(6) 0.6617(7) 0.1661(14) 0.034(5) Uani 1.0 4 d .
C33 C 0.7633(7) 0.6239(8) 0.1579(17) 0.049(6) Uani 1.0 4 d .
C34 C 0.7850(8) 0.7104(8) 0.1442(17) 0.048(6) Uani 1.0 4 d .
C41 C 0.6129(6) 0.8578(6) 0.2268(13) 0.027(4) Uani 1.0 4 d .
C43 C 0.6778(6) 0.8444(7) 0.3327(13) 0.034(5) Uani 1.0 4 d .
C44 C 0.6396(7) 0.8377(7) 0.3828(15) 0.038(5) Uani 1.0 4 d .
C46 C 0.6863(6) 0.8590(8) 0.1509(15) 0.039(5) Uani 1.0 4 d .
C47 C 0.7052(7) 0.8097(8) 0.1248(18) 0.050(6) Uani 1.0 4 d .
C48 C 0.7273(7) 0.8947(9) 0.160(2) 0.059(7) Uani 1.0 4 d .
C49 C 0.7290(8) 0.8377(11) 0.361(2) 0.083(10) Uani 1.0 4 d .
C50 C 0.6394(8) 0.8275(8) 0.4920(15) 0.050(6) Uani 1.0 4 d .
C51 C 0.5511(6) 0.8379(6) 0.3379(13) 0.024(4) Uani 1.0 4 d .
C52 C 0.5383(7) 0.8637(7) 0.4273(13) 0.038(5) Uani 1.0 4 d .
C53 C 0.5413(6) 0.7839(6) 0.3473(14) 0.032(4) Uani 1.0 4 d .
C54 C 0.5771(6) 0.9327(7) 0.0673(13) 0.028(4) Uani 1.0 4 d .
C55 C 0.5372(6) 0.9241(6) 0.1140(12) 0.026(4) Uani 1.0 4 d .
C56 C 0.5283(6) 0.9445(7) 0.2132(13) 0.031(4) Uani 1.0 4 d .
C57 C 0.5048(7) 0.9943(7) 0.2055(14) 0.035(5) Uani 1.0 4 d .
C58 C 0.5283(6) 1.0314(7) 0.1406(14) 0.034(5) Uani 1.0 4 d .
C59 C 0.5799(7) 1.0399(8) 0.1689(16) 0.045(5) Uani 1.0 4 d .
C60 C 0.6143(7) 1.0158(8) 0.1056(17) 0.047(6) Uani 1.0 4 d .
C61 C 0.6183(6) 0.9594(6) 0.1147(15) 0.033(5) Uani 1.0 4 d .
C62 C 0.5334(6) 0.8500(6) -0.0415(12) 0.024(4) Uani 1.0 4 d .
C64 C 0.4758(6) 0.8310(6) -0.1592(12) 0.025(4) Uani 1.0 4 d .
C65 C 0.5144(6) 0.8406(6) -0.2043(12) 0.024(4) Uani 1.0 4 d .
C67 C 0.4602(6) 0.8272(6) 0.0266(13) 0.027(4) Uani 1.0 4 d .
C68 C 0.4488(8) 0.7728(7) 0.0327(14) 0.042(5) Uani 1.0 4 d .
C69 C 0.4153(7) 0.8589(7) 0.0180(15) 0.035(5) Uani 1.0 4 d .
C70 C 0.4300(6) 0.8151(7) -0.2052(13) 0.032(4) Uani 1.0 4 d .
C71 C 0.5210(7) 0.8390(7) -0.3128(12) 0.030(4) Uani 1.0 4 d .
C72 C 0.5991(6) 0.8645(8) -0.1449(15) 0.038(5) Uani 1.0 4 d .
C73 C 0.6272(6) 0.8183(7) -0.1618(14) 0.035(5) Uani 1.0 4 d .
C74 C 0.6053(7) 0.9058(7) -0.2127(14) 0.035(5) Uani 1.0 4 d .
C81 C 0.2924(5) 0.8613(5) 0.3370(12) 0.018(4) Uani 1.0 4 d .
C83 C 0.3500(6) 0.8612(7) 0.4648(12) 0.029(4) Uani 1.0 4 d .
C84 C 0.3094(6) 0.8551(7) 0.5027(12) 0.028(4) Uani 1.0 4 d .
C86 C 0.3731(6) 0.8645(7) 0.2844(13) 0.028(4) Uani 1.0 4 d .
C87 C 0.3995(7) 0.8166(7) 0.2874(16) 0.043(5) Uani 1.0 4 d .
C88 C 0.4049(6) 0.9077(8) 0.2915(16) 0.046(6) Uani 1.0 4 d .
C89 C 0.3982(7) 0.8635(9) 0.5174(14) 0.048(6) Uani 1.0 4 d .
C90 C 0.3004(7) 0.8497(8) 0.6125(14) 0.040(5) Uani 1.0 4 d .
C91 C 0.2218(6) 0.8516(6) 0.4244(12) 0.024(4) Uani 1.0 4 d .
C92 C 0.2089(7) 0.7998(7) 0.4475(13) 0.033(4) Uani 1.0 4 d .
C93 C 0.2016(7) 0.8864(7) 0.4962(16) 0.042(5) Uani 1.0 4 d .
C94 C 0.2778(6) 0.9329(6) 0.1804(13) 0.026(4) Uani 1.0 4 d .
C95 C 0.2351(6) 0.9310(7) 0.2244(13) 0.031(4) Uani 1.0 4 d .
C96 C 0.1888(7) 0.9502(7) 0.1727(16) 0.041(5) Uani 1.0 4 d .
C97 C 0.1833(6) 1.0055(7) 0.1823(17) 0.040(5) Uani 1.0 4 d .
C98 C 0.2107(8) 1.0361(7) 0.1153(15) 0.047(6) Uani 1.0 4 d .
C99 C 0.2655(7) 1.0377(8) 0.1475(19) 0.053(6) Uani 1.0 4 d .
C100 C 0.2946(8) 1.0064(7) 0.0838(15) 0.042(5) Uani 1.0 4 d .
C101 C 0.2832(7) 0.9539(6) 0.0809(13) 0.031(4) Uani 1.0 4 d .
C102 C 0.2200(6) 0.8502(6) 0.0690(13) 0.025(4) Uani 1.0 4 d .
C104 C 0.1580(6) 0.8308(6) -0.0422(13) 0.026(4) Uani 1.0 4 d .
C105 C 0.1964(6) 0.8312(6) -0.0927(12) 0.025(4) Uani 1.0 4 d .
C107 C 0.1451(6) 0.8386(6) 0.1400(12) 0.024(4) Uani 1.0 4 d .
C108 C 0.1424(7) 0.7874(8) 0.1696(15) 0.045(6) Uani 1.0 4 d .
C109 C 0.0977(7) 0.8618(8) 0.1267(15) 0.046(6) Uani 1.0 4 d .
C110 C 0.1086(6) 0.8179(7) -0.0807(14) 0.036(5) Uani 1.0 4 d .
C111 C 0.1981(6) 0.8248(8) -0.2043(12) 0.033(5) Uani 1.0 4 d .
C112 C 0.2856(6) 0.8434(7) -0.0382(14) 0.032(5) Uani 1.0 4 d .
C113 C 0.3017(6) 0.7929(7) -0.0568(14) 0.034(5) Uani 1.0 4 d .
C114 C 0.2932(6) 0.8771(6) -0.1311(12) 0.023(4) Uani 1.0 4 d .
H6 H 0.8717 0.6374 -0.0536 0.0386 Uiso 1.0 4 calc R
H7A H 0.8834 0.5824 -0.1761 0.0536 Uiso 1.0 4 calc R
H7B H 0.8899 0.6247 -0.2535 0.0536 Uiso 1.0 4 calc R
H7C H 0.8402 0.6163 -0.2115 0.0536 Uiso 1.0 4 calc R
H8A H 0.8851 0.7157 -0.1876 0.0531 Uiso 1.0 4 calc R
H8B H 0.8733 0.7214 -0.0752 0.0531 Uiso 1.0 4 calc R
H8C H 0.8349 0.6999 -0.1556 0.0531 Uiso 1.0 4 calc R
H9A H 1.0016 0.6650 -0.2710 0.0662 Uiso 1.0 4 calc R
H9B H 0.9556 0.6974 -0.2688 0.0662 Uiso 1.0 4 calc R
H9C H 0.9512 0.6401 -0.2753 0.0662 Uiso 1.0 4 calc R
H10A H 0.0790 0.8465 0.0717 0.0550 Uiso 1.0 4 calc R
H10B H 0.1013 0.8961 0.1124 0.0550 Uiso 1.0 4 calc R
H10C H 0.0819 0.8581 0.1873 0.0550 Uiso 1.0 4 calc R
H10D H 1.0590 0.6969 -0.1637 0.0576 Uiso 1.0 4 calc R
H10E H 1.0795 0.6521 -0.1000 0.0576 Uiso 1.0 4 calc R
H10F H 1.0744 0.7034 -0.0486 0.0576 Uiso 1.0 4 calc R
H10G H 0.1741 0.7749 0.1857 0.0538 Uiso 1.0 4 calc R
H10H H 0.1268 0.7688 0.1151 0.0538 Uiso 1.0 4 calc R
H10I H 0.1246 0.7848 0.2276 0.0538 Uiso 1.0 4 calc R
H10J H 0.2908 1.0189 0.0155 0.0498 Uiso 1.0 4 calc R
H10K H 0.3279 1.0101 0.1081 0.0498 Uiso 1.0 4 calc R
H10L H 0.2538 0.9490 0.0384 0.0373 Uiso 1.0 4 calc R
H10M H 0.3084 0.9365 0.0505 0.0373 Uiso 1.0 4 calc R
H11A H 0.0888 0.8467 -0.0806 0.0429 Uiso 1.0 4 calc R
H11B H 0.0964 0.7933 -0.0383 0.0429 Uiso 1.0 4 calc R
H11C H 0.1085 0.8056 -0.1482 0.0429 Uiso 1.0 4 calc R
H11 H 1.0115 0.6485 0.1678 0.0342 Uiso 1.0 4 calc R
H11D H 0.2903 0.8578 -0.1916 0.0271 Uiso 1.0 4 calc R
H11E H 0.3244 0.8916 -0.1227 0.0271 Uiso 1.0 4 calc R
H11F H 0.2695 0.9026 -0.1358 0.0271 Uiso 1.0 4 calc R
H11G H 0.2845 0.7803 -0.1166 0.0414 Uiso 1.0 4 calc R
H11H H 0.2959 0.7725 -0.0004 0.0414 Uiso 1.0 4 calc R
H11I H 0.3353 0.7932 -0.0655 0.0414 Uiso 1.0 4 calc R
H11J H 0.2017 0.8563 -0.2350 0.0402 Uiso 1.0 4 calc R
H11K H 0.1690 0.8098 -0.2322 0.0402 Uiso 1.0 4 calc R
H11L H 0.2247 0.8043 -0.2169 0.0402 Uiso 1.0 4 calc R
H12A H 1.0059 0.7309 0.1445 0.0526 Uiso 1.0 4 calc R
H12B H 1.0522 0.7313 0.0870 0.0526 Uiso 1.0 4 calc R
H12C H 1.0555 0.7189 0.2022 0.0526 Uiso 1.0 4 calc R
H13A H 1.0938 0.6496 0.0659 0.0550 Uiso 1.0 4 calc R
H13B H 1.0698 0.6024 0.1061 0.0550 Uiso 1.0 4 calc R
H13C H 1.0927 0.6414 0.1822 0.0550 Uiso 1.0 4 calc R
H16A H 0.9225 0.5458 -0.0013 0.0472 Uiso 1.0 4 calc R
H16B H 0.8680 0.5585 -0.0181 0.0472 Uiso 1.0 4 calc R
H17A H 0.8468 0.4875 0.0521 0.0593 Uiso 1.0 4 calc R
H17B H 0.8835 0.4737 -0.0248 0.0593 Uiso 1.0 4 calc R
H18A H 0.8959 0.4304 0.1130 0.0597 Uiso 1.0 4 calc R
H18B H 0.9006 0.4778 0.1789 0.0597 Uiso 1.0 4 calc R
H19A H 0.9667 0.4724 0.0426 0.0653 Uiso 1.0 4 calc R
H19B H 0.9708 0.4298 0.1216 0.0653 Uiso 1.0 4 calc R
H20A H 1.0214 0.4881 0.1869 0.0610 Uiso 1.0 4 calc R
H20B H 0.9777 0.4908 0.2517 0.0610 Uiso 1.0 4 calc R
H21A H 1.0082 0.5705 0.1993 0.0517 Uiso 1.0 4 calc R
H21B H 0.9856 0.5582 0.0905 0.0517 Uiso 1.0 4 calc R
H27 H 0.9626 0.6398 0.3236 0.0460 Uiso 1.0 4 calc R
H28A H 0.9483 0.5816 0.4420 0.0766 Uiso 1.0 4 calc R
H28B H 0.9444 0.6226 0.5234 0.0766 Uiso 1.0 4 calc R
H28C H 0.9934 0.6126 0.4793 0.0766 Uiso 1.0 4 calc R
H29A H 0.9486 0.7109 0.4693 0.0603 Uiso 1.0 4 calc R
H29B H 0.9564 0.7220 0.3564 0.0603 Uiso 1.0 4 calc R
H29C H 0.9980 0.6995 0.4280 0.0603 Uiso 1.0 4 calc R
H30A H 0.8449 0.6404 0.5530 0.0645 Uiso 1.0 4 calc R
H30B H 0.8541 0.6970 0.5446 0.0645 Uiso 1.0 4 calc R
H30C H 0.8971 0.6601 0.5495 0.0645 Uiso 1.0 4 calc R
H31A H 0.7722 0.7106 0.4105 0.0599 Uiso 1.0 4 calc R
H31B H 0.7615 0.6547 0.4245 0.0599 Uiso 1.0 4 calc R
H31C H 0.7504 0.6794 0.3189 0.0599 Uiso 1.0 4 calc R
H32 H 0.8220 0.6537 0.1126 0.0408 Uiso 1.0 4 calc R
H33A H 0.7475 0.6244 0.0911 0.0583 Uiso 1.0 4 calc R
H33B H 0.7406 0.6308 0.2059 0.0583 Uiso 1.0 4 calc R
H33C H 0.7771 0.5921 0.1713 0.0583 Uiso 1.0 4 calc R
H34A H 0.8118 0.7319 0.1401 0.0582 Uiso 1.0 4 calc R
H34B H 0.7662 0.7215 0.1966 0.0582 Uiso 1.0 4 calc R
H34C H 0.7657 0.7105 0.0810 0.0582 Uiso 1.0 4 calc R
H46 H 0.6643 0.8696 0.0940 0.0465 Uiso 1.0 4 calc R
H47A H 0.6791 0.7874 0.1101 0.0600 Uiso 1.0 4 calc R
H47B H 0.7256 0.7974 0.1807 0.0600 Uiso 1.0 4 calc R
H47C H 0.7231 0.8126 0.0669 0.0600 Uiso 1.0 4 calc R
H48A H 0.7514 0.8832 0.2100 0.0711 Uiso 1.0 4 calc R
H48B H 0.7161 0.9263 0.1795 0.0711 Uiso 1.0 4 calc R
H48C H 0.7407 0.8974 0.0963 0.0711 Uiso 1.0 4 calc R
H49A H 0.7336 0.8232 0.4266 0.0992 Uiso 1.0 4 calc R
H49B H 0.7447 0.8690 0.3615 0.0992 Uiso 1.0 4 calc R
H49C H 0.7423 0.8166 0.3128 0.0992 Uiso 1.0 4 calc R
H50A H 0.6143 0.8046 0.5026 0.0596 Uiso 1.0 4 calc R
H50B H 0.6340 0.8575 0.5271 0.0596 Uiso 1.0 4 calc R
H50C H 0.6695 0.8137 0.5169 0.0596 Uiso 1.0 4 calc R
H51 H 0.5312 0.8506 0.2796 0.0291 Uiso 1.0 4 calc R
H52A H 0.5432 0.8983 0.4192 0.0453 Uiso 1.0 4 calc R
H52B H 0.5579 0.8522 0.4851 0.0453 Uiso 1.0 4 calc R
H52C H 0.5053 0.8577 0.4366 0.0453 Uiso 1.0 4 calc R
H53A H 0.5609 0.7708 0.4035 0.0380 Uiso 1.0 4 calc R
H53B H 0.5484 0.7674 0.2867 0.0380 Uiso 1.0 4 calc R
H53C H 0.5083 0.7790 0.3579 0.0380 Uiso 1.0 4 calc R
H56A H 0.5585 0.9473 0.2542 0.0372 Uiso 1.0 4 calc R
H56B H 0.5081 0.9221 0.2468 0.0372 Uiso 1.0 4 calc R
H57A H 0.5044 1.0077 0.2729 0.0420 Uiso 1.0 4 calc R
H57B H 0.4719 0.9900 0.1785 0.0420 Uiso 1.0 4 calc R
H58A H 0.5243 1.0204 0.0712 0.0408 Uiso 1.0 4 calc R
H58B H 0.5116 1.0625 0.1442 0.0408 Uiso 1.0 4 calc R
H59A H 0.5870 1.0289 0.2378 0.0535 Uiso 1.0 4 calc R
H59B H 0.5856 1.0750 0.1679 0.0535 Uiso 1.0 4 calc R
H60A H 0.6456 1.0298 0.1231 0.0559 Uiso 1.0 4 calc R
H60B H 0.6052 1.0240 0.0357 0.0559 Uiso 1.0 4 calc R
H61A H 0.6467 0.9488 0.0844 0.0399 Uiso 1.0 4 calc R
H61B H 0.6223 0.9508 0.1856 0.0399 Uiso 1.0 4 calc R
H67 H 0.4796 0.8366 0.0882 0.0321 Uiso 1.0 4 calc R
H68A H 0.4780 0.7543 0.0394 0.0505 Uiso 1.0 4 calc R
H68B H 0.4300 0.7628 -0.0276 0.0505 Uiso 1.0 4 calc R
H68C H 0.4312 0.7668 0.0900 0.0505 Uiso 1.0 4 calc R
H69A H 0.3961 0.8507 -0.0428 0.0425 Uiso 1.0 4 calc R
H69B H 0.4242 0.8929 0.0164 0.0425 Uiso 1.0 4 calc R
H69C H 0.3974 0.8530 0.0750 0.0425 Uiso 1.0 4 calc R
H70A H 0.4340 0.8010 -0.2700 0.0386 Uiso 1.0 4 calc R
H70B H 0.4088 0.8427 -0.2132 0.0386 Uiso 1.0 4 calc R
H70C H 0.4169 0.7910 -0.1631 0.0386 Uiso 1.0 4 calc R
H71A H 0.4991 0.8614 -0.3482 0.0365 Uiso 1.0 4 calc R
H71B H 0.5150 0.8063 -0.3377 0.0365 Uiso 1.0 4 calc R
H71C H 0.5531 0.8483 -0.3231 0.0365 Uiso 1.0 4 calc R
H72 H 0.6121 0.8764 -0.0787 0.0454 Uiso 1.0 4 calc R
H73A H 0.6138 0.8021 -0.2217 0.0424 Uiso 1.0 4 calc R
H73B H 0.6258 0.7967 -0.1051 0.0424 Uiso 1.0 4 calc R
H73C H 0.6599 0.8267 -0.1694 0.0424 Uiso 1.0 4 calc R
H74A H 0.5908 0.9346 -0.1874 0.0424 Uiso 1.0 4 calc R
H74B H 0.5905 0.8982 -0.2785 0.0424 Uiso 1.0 4 calc R
H74C H 0.6388 0.9116 -0.2168 0.0424 Uiso 1.0 4 calc R
H86 H 0.3543 0.8662 0.2190 0.0337 Uiso 1.0 4 calc R
H87A H 0.3771 0.7901 0.2760 0.0511 Uiso 1.0 4 calc R
H87B H 0.4169 0.8127 0.3521 0.0511 Uiso 1.0 4 calc R
H87C H 0.4213 0.8164 0.2359 0.0511 Uiso 1.0 4 calc R
H88A H 0.4229 0.9081 0.3562 0.0553 Uiso 1.0 4 calc R
H88B H 0.3862 0.9371 0.2834 0.0553 Uiso 1.0 4 calc R
H88C H 0.4265 0.9061 0.2395 0.0553 Uiso 1.0 4 calc R
H89A H 0.3961 0.8604 0.5886 0.0576 Uiso 1.0 4 calc R
H89B H 0.4127 0.8944 0.5033 0.0576 Uiso 1.0 4 calc R
H89C H 0.4173 0.8372 0.4945 0.0576 Uiso 1.0 4 calc R
H90A H 0.3112 0.8786 0.6488 0.0474 Uiso 1.0 4 calc R
H90B H 0.3175 0.8216 0.6404 0.0474 Uiso 1.0 4 calc R
H90C H 0.2668 0.8453 0.6179 0.0474 Uiso 1.0 4 calc R
H91 H 0.2071 0.8593 0.3569 0.0291 Uiso 1.0 4 calc R
H92A H 0.2237 0.7908 0.5124 0.0397 Uiso 1.0 4 calc R
H92B H 0.2198 0.7783 0.3971 0.0397 Uiso 1.0 4 calc R
H92C H 0.1748 0.7971 0.4476 0.0397 Uiso 1.0 4 calc R
H93A H 0.2087 0.9195 0.4776 0.0506 Uiso 1.0 4 calc R
H93B H 0.2156 0.8800 0.5632 0.0506 Uiso 1.0 4 calc R
H93C H 0.1677 0.8821 0.4938 0.0506 Uiso 1.0 4 calc R
H96A H 0.1624 0.9342 0.2015 0.0487 Uiso 1.0 4 calc R
H96B H 0.1873 0.9416 0.1019 0.0487 Uiso 1.0 4 calc R
H97A H 0.1497 1.0136 0.1691 0.0483 Uiso 1.0 4 calc R
H97B H 0.1928 1.0147 0.2515 0.0483 Uiso 1.0 4 calc R
H98A H 0.1983 1.0694 0.1148 0.0560 Uiso 1.0 4 calc R
H98B H 0.2058 1.0235 0.0472 0.0560 Uiso 1.0 4 calc R
H99A H 0.2764 1.0713 0.1443 0.0636 Uiso 1.0 4 calc R
H99B H 0.2708 1.0269 0.2170 0.0636 Uiso 1.0 4 calc R
H107 H 0.1633 0.8558 0.1954 0.0285 Uiso 1.0 4 calc R
H112 H 0.3039 0.8566 0.0218 0.0383 Uiso 1.0 4 calc R
H14 H 0.9356 0.5870 0.2497 0.0351 Uiso 1.0 4 calc R
H15 H 0.8680 0.5848 0.1425 0.0346 Uiso 1.0 4 calc R
H54 H 0.5786 0.9211 0.0019 0.0332 Uiso 1.0 4 calc R
H55 H 0.5139 0.9041 0.0816 0.0306 Uiso 1.0 4 calc R
H94 H 0.3048 0.9199 0.2163 0.0318 Uiso 1.0 4 calc R
H95 H 0.2348 0.9174 0.2884 0.0371 Uiso 1.0 4 calc R

loop_
_atom_site_aniso_label
_atom_site_aniso_U_11
_atom_site_aniso_U_22
_atom_site_aniso_U_33
_atom_site_aniso_U_12
_atom_site_aniso_U_13
_atom_site_aniso_U_23
Ir1 0.0260(4) 0.0230(4) 0.0173(4) -0.0013(3) 0.0048(3) -0.0010(3)
Ir2 0.0260(4) 0.0219(4) 0.0160(4) 0.0010(3) 0.0017(3) 0.0008(3)
Ir3 0.0230(4) 0.0236(4) 0.0162(4) -0.0002(3) 0.0028(3) 0.0009(3)
Cl1 0.050(3) 0.023(3) 0.035(3) -0.0038(18) 0.014(2) -0.0003(19)
Cl2 0.057(3) 0.024(3) 0.029(3) 0.0086(19) -0.004(2) -0.0025(19)
Cl3 0.043(3) 0.025(3) 0.028(3) -0.0000(18) 0.0020(18) 0.0013(18)
N2 0.037(9) 0.022(8) 0.024(8) 0.006(6) -0.006(6) 0.010(6)
N5 0.029(8) 0.035(9) 0.022(8) -0.001(6) 0.007(6) -0.010(7)
N23 0.037(8) 0.025(8) 0.010(7) -0.002(6) 0.006(6) 0.004(6)
N26 0.021(8) 0.027(8) 0.027(8) 0.014(6) -0.000(6) 0.003(6)
N42 0.035(9) 0.035(9) 0.028(9) 0.011(7) 0.005(7) 0.006(7)
N45 0.009(6) 0.029(8) 0.022(8) -0.003(5) -0.005(5) -0.006(6)
N63 0.034(9) 0.021(8) 0.022(8) -0.000(6) 0.005(6) 0.000(6)
N66 0.014(7) 0.027(8) 0.024(8) -0.005(6) -0.001(5) 0.004(6)
N82 0.013(7) 0.034(9) 0.030(8) 0.003(6) -0.004(6) -0.002(7)
N85 0.035(9) 0.026(8) 0.025(8) -0.000(6) 0.012(6) 0.005(7)
N103 0.018(7) 0.033(8) 0.024(8) -0.009(6) 0.007(6) -0.008(6)
N106 0.031(8) 0.022(8) 0.017(8) -0.000(6) 0.009(6) 0.007(6)
C1 0.031(9) 0.015(8) 0.014(8) 0.002(6) -0.001(7) -0.009(6)
C3 0.050(12) 0.026(10) 0.011(9) -0.005(8) 0.016(8) 0.003(7)
C4 0.043(11) 0.022(10) 0.033(11) 0.001(8) 0.023(9) 0.000(8)
C6 0.047(11) 0.043(12) 0.007(8) -0.012(9) 0.004(7) 0.008(8)
C7 0.047(12) 0.068(15) 0.020(10) -0.022(10) 0.003(8) -0.001(10)
C8 0.035(11) 0.042(12) 0.056(14) 0.010(9) 0.008(9) 0.011(11)
C9 0.098(18) 0.041(13) 0.031(12) 0.037(12) 0.032(12) 0.021(10)
C10 0.060(14) 0.045(13) 0.041(13) 0.005(10) 0.018(10) 0.005(10)
C11 0.031(10) 0.035(11) 0.021(10) -0.002(8) 0.009(7) 0.005(8)
C12 0.049(12) 0.045(13) 0.036(12) -0.008(10) 0.002(9) 0.003(10)
C13 0.028(11) 0.069(15) 0.040(13) 0.009(10) -0.001(8) -0.007(11)
C14 0.029(4) 0.029(4) 0.029(4) 0.0003(11) 0.0026(11) 0.0003(11)
C15 0.031(10) 0.026(10) 0.031(10) 0.012(7) 0.012(8) -0.000(8)
C16 0.064(13) 0.024(10) 0.029(11) -0.004(9) -0.000(9) 0.006(8)
C17 0.061(14) 0.032(12) 0.055(15) -0.013(10) 0.004(11) -0.008(10)
C18 0.087(17) 0.011(10) 0.051(14) -0.003(10) 0.009(12) 0.007(9)
C19 0.071(16) 0.032(12) 0.064(16) 0.009(10) 0.028(12) -0.010(11)
C20 0.029(11) 0.045(13) 0.078(17) 0.024(9) 0.004(10) 0.017(12)
C21 0.041(12) 0.028(11) 0.062(15) 0.006(8) 0.015(10) 0.014(10)
C22 0.019(9) 0.030(10) 0.022(9) -0.012(7) -0.002(7) 0.005(7)
C24 0.040(11) 0.044(12) 0.027(11) -0.018(9) 0.021(9) -0.022(9)
C25 0.035(11) 0.030(10) 0.040(12) -0.008(8) 0.022(9) -0.013(9)
C27 0.045(12) 0.042(12) 0.028(11) 0.003(9) 0.004(8) 0.001(9)
C28 0.12(2) 0.031(13) 0.036(14) -0.004(13) -0.019(13) -0.006(10)
C29 0.046(13) 0.054(14) 0.050(14) 0.002(10) 0.003(10) -0.025(11)
C30 0.076(16) 0.070(16) 0.016(11) 0.017(12) 0.010(10) -0.010(10)
C31 0.047(13) 0.045(13) 0.063(16) -0.010(10) 0.038(11) -0.019(11)
C32 0.021(9) 0.046(12) 0.035(11) 0.011(8) 0.002(8) 0.000(9)
C33 0.045(13) 0.047(13) 0.052(14) -0.004(10) -0.006(10) 0.012(11)
C34 0.050(13) 0.039(13) 0.057(15) 0.015(10) 0.009(10) 0.008(11)
C41 0.025(10) 0.020(9) 0.035(11) -0.001(7) 0.005(7) -0.003(8)
C43 0.030(10) 0.047(12) 0.021(10) 0.006(8) -0.014(8) 0.001(8)
C44 0.034(11) 0.032(11) 0.047(13) -0.015(8) -0.006(9) 0.016(9)
C46 0.010(9) 0.058(13) 0.047(13) 0.005(8) -0.003(8) 0.008(10)
C47 0.031(11) 0.059(15) 0.062(16) 0.001(10) 0.015(10) 0.005(12)
C48 0.029(12) 0.067(16) 0.081(19) -0.008(10) 0.002(11) 0.032(14)
C49 0.046(14) 0.12(3) 0.08(2) -0.023(14) -0.022(13) 0.063(18)
C50 0.063(14) 0.054(14) 0.029(12) -0.011(11) -0.016(10) 0.016(10)
C51 0.024(4) 0.024(4) 0.024(4) -0.0001(10) 0.0020(11) 0.0002(11)
C52 0.066(13) 0.036(11) 0.014(9) 0.007(9) 0.021(9) -0.004(8)
C53 0.030(10) 0.031(10) 0.035(11) -0.002(8) 0.007(8) 0.003(8)
C54 0.033(10) 0.034(11) 0.016(9) 0.009(8) 0.003(7) 0.000(8)
C55 0.049(11) 0.016(9) 0.012(9) -0.007(7) 0.004(7) 0.002(7)
C56 0.035(10) 0.029(10) 0.031(11) 0.007(8) 0.012(8) -0.006(8)
C57 0.036(11) 0.037(11) 0.034(11) 0.019(8) 0.017(8) 0.013(9)
C58 0.046(12) 0.025(10) 0.032(11) 0.005(8) 0.009(8) -0.005(8)
C59 0.057(13) 0.035(12) 0.041(13) -0.017(9) 0.003(10) -0.022(10)
C60 0.025(11) 0.061(15) 0.054(14) -0.005(9) 0.003(9) 0.000(11)
C61 0.027(10) 0.025(10) 0.047(12) -0.001(7) 0.002(8) 0.002(9)
C62 0.040(10) 0.021(9) 0.013(9) 0.008(7) 0.005(7) 0.006(7)
C64 0.030(10) 0.026(10) 0.019(9) 0.011(7) -0.001(7) 0.001(7)
C65 0.029(9) 0.029(10) 0.015(9) -0.004(7) 0.003(7) -0.010(7)
C67 0.036(10) 0.021(9) 0.023(10) 0.002(7) 0.007(7) 0.004(7)
C68 0.064(14) 0.039(12) 0.024(11) -0.009(10) 0.009(9) -0.000(9)
C69 0.045(11) 0.022(10) 0.042(12) 0.007(8) 0.017(9) 0.003(9)
C70 0.043(11) 0.033(11) 0.020(10) 0.004(8) -0.001(8) -0.008(8)
C71 0.047(11) 0.031(10) 0.015(9) 0.005(8) 0.013(8) 0.009(8)
C72 0.022(10) 0.057(13) 0.034(11) -0.012(8) 0.002(8) 0.019(10)
C73 0.034(11) 0.047(12) 0.025(10) 0.005(8) -0.001(8) -0.014(9)
C74 0.034(11) 0.048(12) 0.025(10) -0.016(8) 0.006(8) -0.005(9)
C81 0.010(7) 0.012(8) 0.031(10) 0.001(6) -0.000(6) -0.004(7)
C83 0.033(10) 0.046(11) 0.008(8) -0.002(8) 0.003(7) 0.009(8)
C84 0.038(10) 0.039(11) 0.007(8) 0.019(8) 0.008(7) -0.002(7)
C86 0.022(9) 0.041(11) 0.021(9) -0.000(7) 0.000(7) 0.004(8)
C87 0.035(11) 0.046(13) 0.049(13) 0.011(9) 0.017(9) -0.000(10)
C88 0.019(10) 0.079(16) 0.040(13) 0.004(9) 0.004(8) 0.011(11)
C89 0.033(11) 0.086(17) 0.022(11) 0.001(10) -0.015(8) -0.002(11)
C90 0.037(11) 0.055(13) 0.026(11) -0.000(9) 0.001(8) 0.026(10)
C91 0.034(10) 0.030(10) 0.010(8) 0.009(7) 0.008(7) 0.007(7)
C92 0.044(11) 0.033(11) 0.023(10) -0.011(8) 0.010(8) 0.004(8)
C93 0.037(11) 0.038(12) 0.052(14) 0.016(9) 0.009(9) 0.009(10)
C94 0.034(10) 0.019(9) 0.025(10) 0.004(7) 0.001(7) 0.005(7)
C95 0.033(10) 0.042(11) 0.019(9) -0.008(8) 0.014(7) -0.004(8)
C96 0.031(11) 0.047(13) 0.045(13) 0.012(9) 0.010(9) 0.006(10)
C97 0.024(10) 0.033(11) 0.066(15) 0.005(8) 0.014(9) 0.004(10)
C98 0.080(16) 0.027(11) 0.032(12) 0.015(10) -0.000(10) -0.012(9)
C99 0.041(12) 0.036(12) 0.085(18) 0.003(9) 0.018(11) -0.022(12)
C100 0.061(13) 0.039(12) 0.027(11) -0.005(10) 0.017(9) -0.007(9)
C101 0.039(11) 0.029(10) 0.029(10) 0.006(8) 0.019(8) 0.002(8)
C102 0.024(4) 0.025(4) 0.025(4) 0.0001(10) 0.0022(11) 0.0001(11)
C104 0.030(10) 0.017(9) 0.032(10) -0.006(7) -0.004(8) -0.005(7)
C105 0.037(10) 0.024(9) 0.015(9) -0.000(7) 0.001(7) 0.002(7)
C107 0.022(9) 0.032(10) 0.018(9) -0.004(7) 0.009(7) 0.001(7)
C108 0.027(10) 0.067(15) 0.041(13) -0.016(9) 0.007(9) 0.017(11)
C109 0.046(12) 0.061(15) 0.033(12) 0.008(10) 0.022(9) 0.007(11)
C110 0.033(11) 0.049(13) 0.025(10) -0.006(8) -0.000(8) -0.006(9)
C111 0.032(10) 0.061(13) 0.008(9) -0.001(9) 0.005(7) -0.006(8)
C112 0.040(11) 0.028(10) 0.032(11) 0.001(8) 0.030(8) -0.004(8)
C113 0.024(10) 0.045(12) 0.036(11) -0.000(8) 0.008(8) -0.005(9)
C114 0.029(9) 0.028(9) 0.012(8) -0.004(7) 0.010(7) 0.007(7)

loop_
_atom_type_symbol
_atom_type_description
_atom_type_scat_dispersion_real
_atom_type_scat_dispersion_imag
_atom_type_scat_source
C C 0.0033 0.0016
;
International Tables for Crystallography
(1992, Vol. C, Tables 4.2.6.8 and 6.1.1.4)
;
H H 0.0000 0.0000
;
International Tables for Crystallography
(1992, Vol. C, Table 6.1.1.4)
;
Cl Cl 0.1484 0.1585
;
International Tables for Crystallography
(1992, Vol. C, Tables 4.2.6.8 and 6.1.1.4)
;
Ir Ir -1.4442 7.9887
;
International Tables for Crystallography
(1992, Vol. C, Tables 4.2.6.8 and 6.1.1.4)
;
N N 0.0061 0.0033
;
International Tables for Crystallography
(1992, Vol. C, Tables 4.2.6.8 and 6.1.1.4)
;

loop_
_geom_angle_atom_site_label_1
_geom_angle_atom_site_label_2
_geom_angle_atom_site_label_3
_geom_angle
_geom_angle_publ_flag
Cl1 Ir1 C1 85.6(5) yes
Cl1 Ir1 C14 161.3(5) yes
Cl1 Ir1 C15 158.7(5) yes
Cl1 Ir1 C22 87.1(5) yes
C1 Ir1 C14 98.4(7) yes
C1 Ir1 C15 98.2(7) yes
C1 Ir1 C22 172.3(7) yes
C14 Ir1 C15 39.1(7) yes
C14 Ir1 C22 87.9(7) yes
C15 Ir1 C22 89.4(7) yes
Cl2 Ir2 C41 85.7(5) yes
Cl2 Ir2 C54 163.9(5) yes
Cl2 Ir2 C55 157.2(5) yes
Cl2 Ir2 C62 86.9(5) yes
C41 Ir2 C54 96.5(7) yes
C41 Ir2 C55 98.4(7) yes
C41 Ir2 C62 171.6(7) yes
C54 Ir2 C55 38.3(7) yes
C54 Ir2 C62 89.6(6) yes
C55 Ir2 C62 90.0(6) yes
Cl3 Ir3 C81 86.7(5) yes
Cl3 Ir3 C94 153.9(5) yes
Cl3 Ir3 C95 165.9(5) yes
Cl3 Ir3 C102 85.7(5) yes
C81 Ir3 C94 89.9(6) yes
C81 Ir3 C95 89.0(6) yes
C81 Ir3 C102 170.6(6) yes
C94 Ir3 C95 39.3(7) yes
C94 Ir3 C102 99.3(7) yes
C95 Ir3 C102 97.1(7) yes
C1 N2 C3 108.9(13) yes
C1 N2 C6 121.6(14) yes
C3 N2 C6 128.2(14) yes
C1 N5 C4 110.3(13) yes
C1 N5 C11 121.1(14) yes
C4 N5 C11 128.1(14) yes
C22 N23 C24 113.3(14) yes
C22 N23 C27 117.0(14) yes
C24 N23 C27 128.9(14) yes
C22 N26 C25 110.3(14) yes
C22 N26 C32 121.9(14) yes
C25 N26 C32 127.4(14) yes
C41 N42 C43 111.1(15) yes
C41 N42 C46 121.6(15) yes
C43 N42 C46 126.5(14) yes
C41 N45 C44 109.9(14) yes
C41 N45 C51 119.7(12) yes
C44 N45 C51 129.1(15) yes
C62 N63 C64 110.2(14) yes
C62 N63 C67 119.3(13) yes
C64 N63 C67 130.4(14) yes
C62 N66 C65 110.4(13) yes
C62 N66 C72 121.8(14) yes
C65 N66 C72 127.6(14) yes
C81 N82 C83 109.8(13) yes
C81 N82 C86 121.9(14) yes
C83 N82 C86 127.5(13) yes
C81 N85 C84 110.5(13) yes
C81 N85 C91 120.7(13) yes
C84 N85 C91 128.7(14) yes
C102 N103 C104 114.6(14) yes
C102 N103 C107 117.9(13) yes
C104 N103 C107 126.8(13) yes
C102 N106 C105 112.8(13) yes
C102 N106 C112 119.4(13) yes
C105 N106 C112 126.4(14) yes
Ir1 C1 N2 128.0(11) yes
Ir1 C1 N5 126.2(11) yes
N2 C1 N5 104.4(13) yes
N2 C3 C4 107.8(15) yes
N2 C3 C9 123.9(16) yes
C4 C3 C9 127.9(19) yes
N5 C4 C3 108.5(16) yes
N5 C4 C10 123.4(16) yes
C3 C4 C10 128.0(18) yes
N2 C6 C7 114.4(16) yes
N2 C6 C8 111.0(15) yes
C7 C6 C8 111.3(15) yes
N5 C11 C12 109.8(15) yes
N5 C11 C13 114.1(15) yes
C12 C11 C13 111.2(15) yes
Ir1 C14 C15 70.2(10) yes
Ir1 C14 C21 119.4(13) yes
C15 C14 C21 123.5(17) yes
Ir1 C15 C14 70.7(10) yes
Ir1 C15 C16 123.6(13) yes
C14 C15 C16 123.0(16) yes
C15 C16 C17 112.5(17) yes
C16 C17 C18 116.5(18) yes
C17 C18 C19 117(2) yes
C18 C19 C20 115.3(19) yes
C19 C20 C21 114.8(18) yes
C14 C21 C20 112.1(16) yes
Ir1 C22 N23 131.2(11) yes
Ir1 C22 N26 125.5(12) yes
N23 C22 N26 102.4(14) yes
N23 C24 C25 104.6(16) yes
N23 C24 C30 126.0(17) yes
C25 C24 C30 129.4(19) yes
N26 C25 C24 109.3(16) yes
N26 C25 C31 124.3(16) yes
C24 C25 C31 126.4(19) yes
N23 C27 C28 110.1(17) yes
N23 C27 C29 109.8(15) yes
C28 C27 C29 112.4(17) yes
N26 C32 C33 111.8(16) yes
N26 C32 C34 114.7(16) yes
C33 C32 C34 114.0(16) yes
Ir2 C41 N42 125.5(13) yes
Ir2 C41 N45 128.4(11) yes
N42 C41 N45 104.4(14) yes
N42 C43 C44 105.4(15) yes
N42 C43 C49 122.0(18) yes
C44 C43 C49 132.4(19) yes
N45 C44 C43 109.1(17) yes
N45 C44 C50 124.1(17) yes
C43 C44 C50 126.4(17) yes
N42 C46 C47 111.3(17) yes
N42 C46 C48 114.9(17) yes
C47 C46 C48 108.2(15) yes
N45 C51 C52 110.3(14) yes
N45 C51 C53 111.4(13) yes
C52 C51 C53 110.1(15) yes
Ir2 C54 C55 70.0(10) yes
Ir2 C54 C61 119.1(12) yes
C55 C54 C61 123.0(16) yes
Ir2 C55 C54 71.7(10) yes
Ir2 C55 C56 123.5(11) yes
C54 C55 C56 124.0(15) yes
C55 C56 C57 112.7(15) yes
C56 C57 C58 115.3(15) yes
C57 C58 C59 115.0(15) yes
C58 C59 C60 117.2(17) yes
C59 C60 C61 116.0(17) yes
C54 C61 C60 114.3(14) yes
Ir2 C62 N63 126.4(12) yes
Ir2 C62 N66 128.2(12) yes
N63 C62 N66 105.2(13) yes
N63 C64 C65 106.8(14) yes
N63 C64 C70 125.8(15) yes
C65 C64 C70 127.4(16) yes
N66 C65 C64 107.4(14) yes
N66 C65 C71 124.0(15) yes
C64 C65 C71 128.6(15) yes
N63 C67 C68 110.0(14) yes
N63 C67 C69 109.7(14) yes
C68 C67 C69 112.3(15) yes
N66 C72 C73 111.3(15) yes
N66 C72 C74 113.7(14) yes
C73 C72 C74 117.1(16) yes
Ir3 C81 N82 127.0(12) yes
Ir3 C81 N85 127.0(11) yes
N82 C81 N85 106.0(13) yes
N82 C83 C84 106.5(14) yes
N82 C83 C89 124.8(15) yes
C84 C83 C89 128.7(15) yes
N85 C84 C83 107.1(14) yes
N85 C84 C90 124.9(15) yes
C83 C84 C90 127.9(15) yes
N82 C86 C87 110.0(15) yes
N82 C86 C88 112.0(15) yes
C87 C86 C88 113.3(14) yes
N85 C91 C92 110.9(13) yes
N85 C91 C93 112.6(14) yes
C92 C91 C93 110.8(15) yes
Ir3 C94 C95 70.2(10) yes
Ir3 C94 C101 122.4(12) yes
C95 C94 C101 124.1(15) yes
Ir3 C95 C94 70.4(10) yes
Ir3 C95 C96 121.4(13) yes
C94 C95 C96 122.6(16) yes
C95 C96 C97 113.2(15) yes
C96 C97 C98 116.4(17) yes
C97 C98 C99 113.6(17) yes
C98 C99 C100 113.8(18) yes
C99 C100 C101 116.3(17) yes
C94 C101 C100 113.4(15) yes
Ir3 C102 N103 128.2(13) yes
Ir3 C102 N106 130.5(12) yes
N103 C102 N106 101.0(13) yes
N103 C104 C105 106.3(14) yes
N103 C104 C110 126.2(16) yes
C105 C104 C110 127.5(16) yes
N106 C105 C104 105.3(14) yes
N106 C105 C111 127.2(15) yes
C104 C105 C111 127.0(15) yes
N103 C107 C108 108.7(14) yes
N103 C107 C109 114.7(14) yes
C108 C107 C109 112.2(15) yes
N106 C112 C113 111.4(14) yes
N106 C112 C114 107.0(13) yes
C113 C112 C114 110.3(15) yes
N2 C6 H6 106.519 no
C7 C6 H6 106.512 no
C8 C6 H6 106.496 no
C6 C7 H7A 109.462 no
C6 C7 H7B 109.476 no
C6 C7 H7C 109.479 no
H7A C7 H7B 109.461 no
H7A C7 H7C 109.483 no
H7B C7 H7C 109.466 no
C6 C8 H8A 109.472 no
C6 C8 H8B 109.481 no
C6 C8 H8C 109.482 no
H8A C8 H8B 109.463 no
H8A C8 H8C 109.468 no
H8B C8 H8C 109.461 no
C3 C9 H9A 109.471 no
C3 C9 H9B 109.477 no
C3 C9 H9C 109.477 no
H9A C9 H9B 109.454 no
H9A C9 H9C 109.475 no
H9B C9 H9C 109.474 no
C4 C10 H10D 109.481 no
C4 C10 H10E 109.476 no
C4 C10 H10F 109.473 no
H10D C10 H10E 109.459 no
H10D C10 H10F 109.462 no
H10E C10 H10F 109.476 no
N5 C11 H11 107.144 no
C12 C11 H11 107.141 no
C13 C11 H11 107.145 no
C11 C12 H12A 109.455 no
C11 C12 H12B 109.478 no
C11 C12 H12C 109.471 no
H12A C12 H12B 109.479 no
H12A C12 H12C 109.467 no
H12B C12 H12C 109.478 no
C11 C13 H13A 109.480 no
C11 C13 H13B 109.482 no
C11 C13 H13C 109.475 no
H13A C13 H13B 109.457 no
H13A C13 H13C 109.465 no
H13B C13 H13C 109.468 no
Ir1 C14 H14 80.790 no
C15 C14 H14 118.243 no
C21 C14 H14 118.264 no
Ir1 C15 H15 76.471 no
C14 C15 H15 118.478 no
C16 C15 H15 118.490 no
C15 C16 H16A 109.100 no
C15 C16 H16B 109.086 no
C17 C16 H16A 109.095 no
C17 C16 H16B 109.083 no
H16A C16 H16B 107.838 no
C16 C17 H17A 108.184 no
C16 C17 H17B 108.174 no
C18 C17 H17A 108.162 no
C18 C17 H17B 108.150 no
H17A C17 H17B 107.342 no
C17 C18 H18A 107.931 no
C17 C18 H18B 107.923 no
C19 C18 H18A 107.939 no
C19 C18 H18B 107.938 no
H18A C18 H18B 107.217 no
C18 C19 H19A 108.452 no
C18 C19 H19B 108.436 no
C20 C19 H19A 108.423 no
C20 C19 H19B 108.438 no
H19A C19 H19B 107.483 no
C19 C20 H20A 108.573 no
C19 C20 H20B 108.560 no
C21 C20 H20A 108.579 no
C21 C20 H20B 108.574 no
H20A C20 H20B 107.559 no
C14 C21 H21A 109.200 no
C14 C21 H21B 109.190 no
C20 C21 H21A 109.201 no
C20 C21 H21B 109.201 no
H21A C21 H21B 107.904 no
N23 C27 H27 108.119 no
C28 C27 H27 108.092 no
C29 C27 H27 108.116 no
C27 C28 H28A 109.473 no
C27 C28 H28B 109.458 no
C27 C28 H28C 109.474 no
H28A C28 H28B 109.473 no
H28A C28 H28C 109.465 no
H28B C28 H28C 109.484 no
C27 C29 H29A 109.479 no
C27 C29 H29B 109.476 no
C27 C29 H29C 109.479 no
H29A C29 H29B 109.463 no
H29A C29 H29C 109.457 no
H29B C29 H29C 109.474 no
C24 C30 H30A 109.463 no
C24 C30 H30B 109.461 no
C24 C30 H30C 109.479 no
H30A C30 H30B 109.459 no
H30A C30 H30C 109.486 no
H30B C30 H30C 109.479 no
C25 C31 H31A 109.469 no
C25 C31 H31B 109.464 no
C25 C31 H31C 109.472 no
H31A C31 H31B 109.477 no
H31A C31 H31C 109.474 no
H31B C31 H31C 109.471 no
N26 C32 H32 105.043 no
C33 C32 H32 105.027 no
C34 C32 H32 105.025 no
C32 C33 H33A 109.472 no
C32 C33 H33B 109.480 no
C32 C33 H33C 109.462 no
H33A C33 H33B 109.487 no
H33A C33 H33C 109.460 no
H33B C33 H33C 109.467 no
C32 C34 H34A 109.468 no
C32 C34 H34B 109.472 no
C32 C34 H34C 109.475 no
H34A C34 H34B 109.473 no
H34A C34 H34C 109.475 no
H34B C34 H34C 109.464 no
N42 C46 H46 107.344 no
C47 C46 H46 107.340 no
C48 C46 H46 107.353 no
C46 C47 H47A 109.470 no
C46 C47 H47B 109.476 no
C46 C47 H47C 109.487 no
H47A C47 H47B 109.464 no
H47A C47 H47C 109.457 no
H47B C47 H47C 109.472 no
C46 C48 H48A 109.473 no
C46 C48 H48B 109.473 no
C46 C48 H48C 109.468 no
H48A C48 H48B 109.466 no
H48A C48 H48C 109.464 no
H48B C48 H48C 109.485 no
C43 C49 H49A 109.468 no
C43 C49 H49B 109.476 no
C43 C49 H49C 109.481 no
H49A C49 H49B 109.458 no
H49A C49 H49C 109.483 no
H49B C49 H49C 109.462 no
C44 C50 H50A 109.466 no
C44 C50 H50B 109.473 no
C44 C50 H50C 109.477 no
H50A C50 H50B 109.459 no
H50A C50 H50C 109.465 no
H50B C50 H50C 109.486 no
N45 C51 H51 108.313 no
C52 C51 H51 108.312 no
C53 C51 H51 108.317 no
C51 C52 H52A 109.470 no
C51 C52 H52B 109.467 no
C51 C52 H52C 109.487 no
H52A C52 H52B 109.462 no
H52A C52 H52C 109.458 no
H52B C52 H52C 109.484 no
C51 C53 H53A 109.467 no
C51 C53 H53B 109.474 no
C51 C53 H53C 109.476 no
H53A C53 H53B 109.476 no
H53A C53 H53C 109.461 no
H53B C53 H53C 109.473 no
Ir2 C54 H54 81.338 no
C55 C54 H54 118.493 no
C61 C54 H54 118.487 no
Ir2 C55 H55 75.308 no
C54 C55 H55 117.999 no
C56 C55 H55 117.987 no
C55 C56 H56A 109.066 no
C55 C56 H56B 109.063 no
C57 C56 H56A 109.052 no
C57 C56 H56B 109.052 no
H56A C56 H56B 107.831 no
C56 C57 H57A 108.456 no
C56 C57 H57B 108.455 no
C58 C57 H57A 108.458 no
C58 C57 H57B 108.457 no
H57A C57 H57B 107.490 no
C57 C58 H58A 108.525 no
C57 C58 H58B 108.527 no
C59 C58 H58A 108.519 no
C59 C58 H58B 108.511 no
H58A C58 H58B 107.518 no
C58 C59 H59A 107.998 no
C58 C59 H59B 108.011 no
C60 C59 H59A 107.995 no
C60 C59 H59B 108.008 no
H59A C59 H59B 107.246 no
C59 C60 H60A 108.274 no
C59 C60 H60B 108.275 no
C61 C60 H60A 108.268 no
C61 C60 H60B 108.289 no
H60A C60 H60B 107.388 no
C54 C61 H61A 108.679 no
C54 C61 H61B 108.679 no
C60 C61 H61A 108.689 no
C60 C61 H61B 108.671 no
H61A C61 H61B 107.609 no
N63 C67 H67 108.222 no
C68 C67 H67 108.239 no
C69 C67 H67 108.233 no
C67 C68 H68A 109.480 no
C67 C68 H68B 109.470 no
C67 C68 H68C 109.459 no
H68A C68 H68B 109.481 no
H68A C68 H68C 109.473 no
H68B C68 H68C 109.465 no
C67 C69 H69A 109.470 no
C67 C69 H69B 109.480 no
C67 C69 H69C 109.468 no
H69A C69 H69B 109.472 no
H69A C69 H69C 109.463 no
H69B C69 H69C 109.475 no
C64 C70 H70A 109.467 no
C64 C70 H70B 109.469 no
C64 C70 H70C 109.469 no
H70A C70 H70B 109.467 no
H70A C70 H70C 109.478 no
H70B C70 H70C 109.477 no
C65 C71 H71A 109.476 no
C65 C71 H71B 109.468 no
C65 C71 H71C 109.471 no
H71A C71 H71B 109.462 no
H71A C71 H71C 109.463 no
H71B C71 H71C 109.487 no
N66 C72 H72 104.405 no
C73 C72 H72 104.412 no
C74 C72 H72 104.398 no
C72 C73 H73A 109.469 no
C72 C73 H73B 109.484 no
C72 C73 H73C 109.473 no
H73A C73 H73B 109.471 no
H73A C73 H73C 109.466 no
H73B C73 H73C 109.463 no
C72 C74 H74A 109.482 no
C72 C74 H74B 109.471 no
C72 C74 H74C 109.456 no
H74A C74 H74B 109.487 no
H74A C74 H74C 109.479 no
H74B C74 H74C 109.454 no
N82 C86 H86 107.048 no
C87 C86 H86 107.049 no
C88 C86 H86 107.035 no
C86 C87 H87A 109.483 no
C86 C87 H87B 109.486 no
C86 C87 H87C 109.484 no
H87A C87 H87B 109.476 no
H87A C87 H87C 109.451 no
H87B C87 H87C 109.446 no
C86 C88 H88A 109.482 no
C86 C88 H88B 109.473 no
C86 C88 H88C 109.474 no
H88A C88 H88B 109.474 no
H88A C88 H88C 109.464 no
H88B C88 H88C 109.459 no
C83 C89 H89A 109.468 no
C83 C89 H89B 109.468 no
C83 C89 H89C 109.491 no
H89A C89 H89B 109.453 no
H89A C89 H89C 109.481 no
H89B C89 H89C 109.466 no
C84 C90 H90A 109.466 no
C84 C90 H90B 109.467 no
C84 C90 H90C 109.468 no
H90A C90 H90B 109.481 no
H90A C90 H90C 109.467 no
H90B C90 H90C 109.478 no
N85 C91 H91 107.426 no
C92 C91 H91 107.425 no
C93 C91 H91 107.402 no
C91 C92 H92A 109.463 no
C91 C92 H92B 109.473 no
C91 C92 H92C 109.473 no
H92A C92 H92B 109.467 no
H92A C92 H92C 109.475 no
H92B C92 H92C 109.475 no
C91 C93 H93A 109.468 no
C91 C93 H93B 109.460 no
C91 C93 H93C 109.471 no
H93A C93 H93B 109.464 no
H93A C93 H93C 109.488 no
H93B C93 H93C 109.476 no
Ir3 C94 H94 77.866 no
C95 C94 H94 117.933 no
C101 C94 H94 117.920 no
Ir3 C95 H95 78.824 no
C94 C95 H95 118.691 no
C96 C95 H95 118.691 no
C95 C96 H96A 108.944 no
C95 C96 H96B 108.934 no
C97 C96 H96A 108.923 no
C97 C96 H96B 108.924 no
H96A C96 H96B 107.746 no
C96 C97 H97A 108.207 no
C96 C97 H97B 108.192 no
C98 C97 H97A 108.206 no
C98 C97 H97B 108.195 no
H97A C97 H97B 107.358 no
C97 C98 H98A 108.852 no
C97 C98 H98B 108.849 no
C99 C98 H98A 108.835 no
C99 C98 H98B 108.857 no
H98A C98 H98B 107.692 no
C98 C99 H99A 108.804 no
C98 C99 H99B 108.787 no
C100 C99 H99A 108.778 no
C100 C99 H99B 108.788 no
H99A C99 H99B 107.663 no
C99 C100 H10J 108.212 no
C99 C100 H10K 108.229 no
C101 C100 H10J 108.220 no
C101 C100 H10K 108.222 no
H10J C100 H10K 107.381 no
C94 C101 H10L 108.891 no
C94 C101 H10M 108.879 no
C100 C101 H10L 108.891 no
C100 C101 H10M 108.879 no
H10L C101 H10M 107.735 no
N103 C107 H107 106.930 no
C108 C107 H107 106.941 no
C109 C107 H107 106.940 no
C107 C108 H10G 109.464 no
C107 C108 H10H 109.476 no
C107 C108 H10I 109.467 no
H10G C108 H10H 109.474 no
H10G C108 H10I 109.470 no
H10H C108 H10I 109.478 no
C107 C109 H10A 109.480 no
C107 C109 H10B 109.476 no
C107 C109 H10C 109.476 no
H10A C109 H10B 109.451 no
H10A C109 H10C 109.466 no
H10B C109 H10C 109.478 no
C104 C110 H11A 109.461 no
C104 C110 H11B 109.467 no
C104 C110 H11C 109.460 no
H11A C110 H11B 109.479 no
H11A C110 H11C 109.483 no
H11B C110 H11C 109.477 no
C105 C111 H11J 109.470 no
C105 C111 H11K 109.476 no
C105 C111 H11L 109.466 no
H11J C111 H11K 109.481 no
H11J C111 H11L 109.471 no
H11K C111 H11L 109.463 no
N106 C112 H112 109.374 no
C113 C112 H112 109.358 no
C114 C112 H112 109.350 no
C112 C113 H11G 109.476 no
C112 C113 H11H 109.470 no
C112 C113 H11I 109.476 no
H11G C113 H11H 109.474 no
H11G C113 H11I 109.458 no
H11H C113 H11I 109.474 no
C112 C114 H11D 109.467 no
C112 C114 H11E 109.474 no
C112 C114 H11F 109.473 no
H11D C114 H11E 109.469 no
H11D C114 H11F 109.474 no
H11E C114 H11F 109.470 no

loop_
_geom_bond_atom_site_label_1
_geom_bond_atom_site_label_2
_geom_bond_distance
_geom_bond_publ_flag
Ir1 Cl1 2.372(5) yes
Ir1 C1 2.024(16) yes
Ir1 C14 2.125(17) yes
Ir1 C15 2.118(17) yes
Ir1 C22 2.012(17) yes
Ir2 Cl2 2.374(5) yes
Ir2 C41 2.067(17) yes
Ir2 C54 2.111(18) yes
Ir2 C55 2.090(16) yes
Ir2 C62 2.081(16) yes
Ir3 Cl3 2.374(5) yes
Ir3 C81 2.033(15) yes
Ir3 C94 2.097(16) yes
Ir3 C95 2.094(19) yes
Ir3 C102 2.027(16) yes
N2 C1 1.43(2) yes
N2 C3 1.43(3) yes
N2 C6 1.43(3) yes
N5 C1 1.37(2) yes
N5 C4 1.43(3) yes
N5 C11 1.46(2) yes
N23 C22 1.36(2) yes
N23 C24 1.38(3) yes
N23 C27 1.51(3) yes
N26 C22 1.40(2) yes
N26 C25 1.36(3) yes
N26 C32 1.48(3) yes
N42 C41 1.35(2) yes
N42 C43 1.42(3) yes
N42 C46 1.43(3) yes
N45 C41 1.40(3) yes
N45 C44 1.36(3) yes
N45 C51 1.48(2) yes
N63 C62 1.37(3) yes
N63 C64 1.39(2) yes
N63 C67 1.48(3) yes
N66 C62 1.35(2) yes
N66 C65 1.39(2) yes
N66 C72 1.49(2) yes
N82 C81 1.373(18) yes
N82 C83 1.43(2) yes
N82 C86 1.47(3) yes
N85 C81 1.32(3) yes
N85 C84 1.44(2) yes
N85 C91 1.50(2) yes
N103 C102 1.37(2) yes
N103 C104 1.36(3) yes
N103 C107 1.49(3) yes
N106 C102 1.35(3) yes
N106 C105 1.42(2) yes
N106 C112 1.53(3) yes
C3 C4 1.32(3) yes
C3 C9 1.50(3) yes
C4 C10 1.49(3) yes
C6 C7 1.51(3) yes
C6 C8 1.58(3) yes
C11 C12 1.52(3) yes
C11 C13 1.51(3) yes
C14 C15 1.42(3) yes
C14 C21 1.48(3) yes
C15 C16 1.48(3) yes
C16 C17 1.53(3) yes
C17 C18 1.43(3) yes
C18 C19 1.51(4) yes
C19 C20 1.56(3) yes
C20 C21 1.59(3) yes
C24 C25 1.35(3) yes
C24 C30 1.48(3) yes
C25 C31 1.53(3) yes
C27 C28 1.51(3) yes
C27 C29 1.51(3) yes
C32 C33 1.52(3) yes
C32 C34 1.46(3) yes
C43 C44 1.35(3) yes
C43 C49 1.50(3) yes
C44 C50 1.51(3) yes
C46 C47 1.53(3) yes
C46 C48 1.54(3) yes
C51 C52 1.49(3) yes
C51 C53 1.54(3) yes
C54 C55 1.38(3) yes
C54 C61 1.49(3) yes
C55 C56 1.51(3) yes
C56 C57 1.54(3) yes
C57 C58 1.55(3) yes
C58 C59 1.52(3) yes
C59 C60 1.52(3) yes
C60 C61 1.58(3) yes
C64 C65 1.34(3) yes
C64 C70 1.47(3) yes
C65 C71 1.50(3) yes
C67 C68 1.55(3) yes
C67 C69 1.55(3) yes
C72 C73 1.55(3) yes
C72 C74 1.49(3) yes
C83 C84 1.33(3) yes
C83 C89 1.50(3) yes
C84 C90 1.55(3) yes
C86 C87 1.53(3) yes
C86 C88 1.51(3) yes
C91 C92 1.53(3) yes
C91 C93 1.52(3) yes
C94 C95 1.41(3) yes
C94 C101 1.50(3) yes
C95 C96 1.54(3) yes
C96 C97 1.55(3) yes
C97 C98 1.51(3) yes
C98 C99 1.59(3) yes
C99 C100 1.53(3) yes
C100 C101 1.50(3) yes
C104 C105 1.35(3) yes
C104 C110 1.51(3) yes
C105 C111 1.53(3) yes
C107 C108 1.48(3) yes
C107 C109 1.50(3) yes
C112 C113 1.51(3) yes
C112 C114 1.60(3) yes
C6 H6 1.000 no
C7 H7A 0.980 no
C7 H7B 0.980 no
C7 H7C 0.980 no
C8 H8A 0.980 no
C8 H8B 0.980 no
C8 H8C 0.980 no
C9 H9A 0.980 no
C9 H9B 0.980 no
C9 H9C 0.980 no
C10 H10D 0.980 no
C10 H10E 0.980 no
C10 H10F 0.980 no
C11 H11 1.000 no
C12 H12A 0.980 no
C12 H12B 0.980 no
C12 H12C 0.980 no
C13 H13A 0.980 no
C13 H13B 0.980 no
C13 H13C 0.980 no
C14 H14 0.950 no
C15 H15 0.950 no
C16 H16A 0.990 no
C16 H16B 0.990 no
C17 H17A 0.990 no
C17 H17B 0.990 no
C18 H18A 0.990 no
C18 H18B 0.990 no
C19 H19A 0.990 no
C19 H19B 0.990 no
C20 H20A 0.990 no
C20 H20B 0.990 no
C21 H21A 0.990 no
C21 H21B 0.990 no
C27 H27 1.000 no
C28 H28A 0.980 no
C28 H28B 0.980 no
C28 H28C 0.980 no
C29 H29A 0.980 no
C29 H29B 0.980 no
C29 H29C 0.980 no
C30 H30A 0.980 no
C30 H30B 0.980 no
C30 H30C 0.980 no
C31 H31A 0.980 no
C31 H31B 0.980 no
C31 H31C 0.980 no
C32 H32 1.000 no
C33 H33A 0.980 no
C33 H33B 0.980 no
C33 H33C 0.980 no
C34 H34A 0.980 no
C34 H34B 0.980 no
C34 H34C 0.980 no
C46 H46 1.000 no
C47 H47A 0.980 no
C47 H47B 0.980 no
C47 H47C 0.980 no
C48 H48A 0.980 no
C48 H48B 0.980 no
C48 H48C 0.980 no
C49 H49A 0.980 no
C49 H49B 0.980 no
C49 H49C 0.980 no
C50 H50A 0.980 no
C50 H50B 0.980 no
C50 H50C 0.980 no
C51 H51 1.000 no
C52 H52A 0.980 no
C52 H52B 0.980 no
C52 H52C 0.980 no
C53 H53A 0.980 no
C53 H53B 0.980 no
C53 H53C 0.980 no
C54 H54 0.950 no
C55 H55 0.950 no
C56 H56A 0.990 no
C56 H56B 0.990 no
C57 H57A 0.990 no
C57 H57B 0.990 no
C58 H58A 0.990 no
C58 H58B 0.990 no
C59 H59A 0.990 no
C59 H59B 0.990 no
C60 H60A 0.990 no
C60 H60B 0.990 no
C61 H61A 0.990 no
C61 H61B 0.990 no
C67 H67 1.000 no
C68 H68A 0.980 no
C68 H68B 0.980 no
C68 H68C 0.980 no
C69 H69A 0.980 no
C69 H69B 0.980 no
C69 H69C 0.980 no
C70 H70A 0.980 no
C70 H70B 0.980 no
C70 H70C 0.980 no
C71 H71A 0.980 no
C71 H71B 0.980 no
C71 H71C 0.980 no
C72 H72 1.000 no
C73 H73A 0.980 no
C73 H73B 0.980 no
C73 H73C 0.980 no
C74 H74A 0.980 no
C74 H74B 0.980 no
C74 H74C 0.980 no
C86 H86 1.000 no
C87 H87A 0.980 no
C87 H87B 0.980 no
C87 H87C 0.980 no
C88 H88A 0.980 no
C88 H88B 0.980 no
C88 H88C 0.980 no
C89 H89A 0.980 no
C89 H89B 0.980 no
C89 H89C 0.980 no
C90 H90A 0.980 no
C90 H90B 0.980 no
C90 H90C 0.980 no
C91 H91 1.000 no
C92 H92A 0.980 no
C92 H92B 0.980 no
C92 H92C 0.980 no
C93 H93A 0.980 no
C93 H93B 0.980 no
C93 H93C 0.980 no
C94 H94 0.950 no
C95 H95 0.950 no
C96 H96A 0.990 no
C96 H96B 0.990 no
C97 H97A 0.990 no
C97 H97B 0.990 no
C98 H98A 0.990 no
C98 H98B 0.990 no
C99 H99A 0.990 no
C99 H99B 0.990 no
C100 H10J 0.990 no
C100 H10K 0.990 no
C101 H10L 0.990 no
C101 H10M 0.990 no
C107 H107 1.000 no
C108 H10G 0.980 no
C108 H10H 0.980 no
C108 H10I 0.980 no
C109 H10A 0.980 no
C109 H10B 0.980 no
C109 H10C 0.980 no
C110 H11A 0.980 no
C110 H11B 0.980 no
C110 H11C 0.980 no
C111 H11J 0.980 no
C111 H11K 0.980 no
C111 H11L 0.980 no
C112 H112 1.000 no
C113 H11G 0.980 no
C113 H11H 0.980 no
C113 H11I 0.980 no
C114 H11D 0.980 no
C114 H11E 0.980 no
C114 H11F 0.980 no

loop_
_geom_contact_atom_site_label_1
_geom_contact_atom_site_label_2
_geom_contact_distance
_geom_contact_publ_flag
_geom_contact_site_symmetry_2
Ir1 C6 3.442(16) no .
Ir1 C11 3.350(17) no .
Ir1 C27 3.369(19) no .
Ir1 C32 3.379(17) no .
Ir2 C46 3.335(16) no .
Ir2 C51 3.441(17) no .
Ir2 C67 3.347(17) no .
Ir2 C72 3.44(2) no .
Ir3 C86 3.397(15) no .
Ir3 C91 3.329(16) no .
Ir3 C107 3.337(15) no .
Ir3 C112 3.428(19) no .
Cl1 N26 3.572(15) no .
N5 C6 3.57(3) no .
N5 C21 3.54(3) no .
N23 C14 3.47(3) no .
N23 C32 3.58(2) no .
N26 C27 3.58(3) no .
N42 C51 3.58(3) no .
N42 C61 3.47(3) no .
N45 C46 3.55(3) no .
N63 C55 3.59(2) no .
N63 C72 3.59(3) no .
N66 C54 3.53(2) no .
N66 C67 3.56(3) no .
N82 C91 3.59(2) no .
N82 C94 3.46(2) no .
N85 C86 3.55(3) no .
N85 C95 3.49(3) no .
N103 C96 3.44(3) no .
N103 C112 3.56(3) no .
N106 C101 3.59(2) no .
N106 C107 3.52(3) no .
C1 C8 3.44(3) no .
C1 C12 3.36(3) no .
C1 C16 3.38(3) no .
C1 C21 3.30(3) no .
C3 C7 3.21(3) no .
C3 C8 3.21(3) no .
C4 C12 3.22(3) no .
C4 C13 3.18(3) no .
C6 C9 3.17(3) no .
C6 C16 3.50(3) no .
C7 C9 3.24(4) no .
C8 C9 3.55(4) no .
C9 C10 3.17(3) no .
C10 C11 3.16(3) no .
C10 C12 3.50(3) no .
C10 C13 3.19(3) no .
C11 C21 3.42(3) no .
C14 C17 3.37(3) no .
C14 C18 3.25(3) no .
C14 C19 3.29(3) no .
C14 C27 3.43(3) no .
C15 C18 2.95(3) no .
C15 C19 3.49(3) no .
C15 C20 3.38(3) no .
C16 C19 3.09(3) no .
C16 C20 3.57(3) no .
C16 C21 3.05(3) no .
C17 C20 3.53(3) no .
C18 C21 3.31(3) no .
C22 C28 3.56(3) no .
C22 C29 3.37(3) no .
C22 C33 3.57(3) no .
C22 C34 3.51(3) no .
C24 C28 3.18(4) no .
C24 C29 3.19(3) no .
C25 C33 3.22(3) no .
C25 C34 3.17(3) no .
C27 C30 3.21(3) no .
C28 C30 3.25(4) no .
C29 C30 3.50(4) no .
C30 C31 3.20(3) no .
C31 C32 3.12(3) no .
C31 C33 3.36(4) no .
C31 C34 3.36(4) no .
C41 C47 3.37(3) no .
C41 C53 3.42(3) no .
C41 C56 3.42(3) no .
C41 C61 3.22(3) no .
C43 C47 3.15(3) no .
C43 C48 3.17(3) no .
C44 C46 3.58(3) no .
C44 C52 3.11(3) no .
C44 C53 3.19(3) no .
C46 C49 3.06(4) no .
C46 C61 3.42(3) no .
C47 C49 3.32(4) no .
C48 C49 3.15(4) no .
C49 C50 3.27(4) no .
C50 C51 3.16(3) no .
C50 C52 3.13(3) no .
C50 C53 3.51(3) no .
C51 C56 3.45(3) no .
C54 C57 3.39(3) no .
C54 C58 3.28(3) no .
C54 C59 3.28(3) no .
C54 C72 3.56(3) no .
C55 C58 3.02(3) no .
C55 C59 3.50(3) no .
C55 C60 3.38(3) no .
C56 C59 3.12(3) no .
C56 C60 3.58(3) no .
C56 C61 3.04(3) no .
C57 C60 3.58(3) no .
C58 C61 3.31(3) no .
C62 C68 3.46(3) no .
C62 C69 3.56(3) no .
C62 C73 3.39(3) no .
C62 C74 3.59(3) no .
C64 C68 3.22(3) no .
C64 C69 3.19(3) no .
C65 C73 3.30(3) no .
C65 C74 3.19(3) no .
C67 C70 3.21(3) no .
C68 C70 3.44(3) no .
C69 C70 3.33(3) no .
C70 C71 3.17(3) no .
C71 C72 3.14(3) no .
C71 C73 3.57(3) no .
C71 C74 3.25(3) no .
C81 C87 3.43(3) no .
C81 C88 3.58(3) no .
C81 C92 3.40(3) no .
C81 C93 3.60(3) no .
C83 C87 3.16(3) no .
C83 C88 3.22(3) no .
C84 C92 3.30(3) no .
C84 C93 3.21(3) no .
C86 C89 3.19(3) no .
C86 C94 3.53(3) no .
C87 C89 3.39(3) no .
C88 C89 3.33(3) no .
C89 C90 3.21(3) no .
C90 C91 3.26(3) no .
C90 C92 3.58(3) no .
C90 C93 3.29(3) no .
C91 C95 3.55(3) no .
C94 C97 3.38(3) no .
C94 C98 3.53(3) no .
C94 C99 2.96(3) no .
C95 C98 3.33(3) no .
C95 C99 3.29(3) no .
C95 C100 3.40(3) no .
C96 C99 3.32(3) no .
C96 C101 3.08(3) no .
C96 C102 3.28(3) no .
C96 C107 3.36(3) no .
C97 C100 3.57(3) no .
C97 C101 3.59(3) no .
C98 C101 3.15(3) no .
C101 C102 3.40(3) no .
C101 C112 3.48(3) no .
C102 C108 3.23(3) no .
C102 C113 3.42(3) no .
C104 C108 3.19(3) no .
C104 C109 3.12(3) no .
C105 C113 3.20(3) no .
C105 C114 3.14(3) no .
C107 C110 3.14(3) no .
C108 C110 3.56(3) no .
C109 C110 3.11(3) no .
C110 C111 3.20(3) no .
C111 C112 3.27(3) no .
C111 C113 3.55(3) no .
C111 C114 3.17(3) no .
Cl1 C30 3.53(3) no 4_564
C30 Cl1 3.53(3) no 4_565
C34 C47 3.58(3) no .
C47 C34 3.58(3) no .
C90 C114 3.59(3) no 1_556
C114 C90 3.59(3) no 1_554
Ir1 H6 2.8165 no .
Ir1 H11 2.7436 no .
Ir1 H12A 3.5702 no .
Ir1 H16A 3.3037 no .
Ir1 H16B 3.3718 no .
Ir1 H21A 3.3549 no .
Ir1 H21B 3.1804 no .
Ir1 H27 2.7387 no .
Ir1 H32 2.7070 no .
Ir2 H46 2.7041 no .
Ir2 H51 2.8469 no .
Ir2 H56A 3.3186 no .
Ir2 H56B 3.3523 no .
Ir2 H61A 3.3365 no .
Ir2 H61B 3.1552 no .
Ir2 H67 2.6814 no .
Ir2 H72 2.7853 no .
Ir3 H10G 3.3963 no .
Ir3 H10L 3.2797 no .
Ir3 H10M 3.3304 no .
Ir3 H86 2.7505 no .
Ir3 H91 2.7005 no .
Ir3 H96A 3.4250 no .
Ir3 H96B 3.2344 no .
Ir3 H107 2.7259 no .
Ir3 H112 2.8501 no .
Cl1 H8B 2.8867 no .
Cl1 H12A 2.7236 no .
Cl1 H29B 3.2627 no .
Cl1 H32 3.2539 no .
Cl1 H34A 2.8610 no .
Cl2 H46 3.5935 no .
Cl2 H47A 2.8428 no .
Cl2 H53B 2.8242 no .
Cl2 H67 3.3784 no .
Cl2 H68A 3.0270 no .
Cl2 H73B 3.2026 no .
Cl3 H10G 2.7747 no .
Cl3 H11H 2.8707 no .
Cl3 H86 3.4461 no .
Cl3 H87A 3.1517 no .
Cl3 H92B 3.1778 no .
Cl3 H112 3.4713 no .
N2 H7A 2.6836 no .
N2 H7B 2.6911 no .
N2 H7C 3.2900 no .
N2 H8A 2.6894 no .
N2 H8B 2.6932 no .
N2 H8C 3.3070 no .
N2 H9A 3.3413 no .
N2 H9B 2.9649 no .
N2 H9C 2.7244 no .
N2 H16A 3.1345 no .
N2 H16B 3.3762 no .
N5 H10D 3.3392 no .
N5 H10E 2.9335 no .
N5 H10F 2.7252 no .
N5 H12A 2.6297 no .
N5 H12B 2.6419 no .
N5 H12C 3.2810 no .
N5 H13A 2.7097 no .
N5 H13B 2.6974 no .
N5 H13C 3.3185 no .
N5 H21A 3.4146 no .
N5 H21B 2.9618 no .
N23 H28A 2.6537 no .
N23 H28B 2.6798 no .
N23 H28C 3.3218 no .
N23 H29A 2.6692 no .
N23 H29B 2.6569 no .
N23 H29C 3.3200 no .
N23 H30A 3.1517 no .
N23 H30B 3.1769 no .
N23 H30C 2.6290 no .
N23 H14 2.6260 no .
N23 H15 3.4703 no .
N26 H31A 3.1696 no .
N26 H31B 3.1561 no .
N26 H31C 2.6260 no .
N26 H33A 3.3166 no .
N26 H33B 2.7625 no .
N26 H33C 2.6168 no .
N26 H34A 2.6758 no .
N26 H34B 2.6954 no .
N26 H34C 3.3091 no .
N26 H14 3.5585 no .
N26 H15 2.8071 no .
N42 H47A 2.6497 no .
N42 H47B 2.6466 no .
N42 H47C 3.2701 no .
N42 H48A 2.7718 no .
N42 H48B 2.6731 no .
N42 H48C 3.3114 no .
N42 H49A 3.3313 no .
N42 H49B 2.8689 no .
N42 H49C 2.7295 no .
N42 H61A 3.2924 no .
N42 H61B 2.9008 no .
N45 H50A 2.7233 no .
N45 H50B 2.8859 no .
N45 H50C 3.3000 no .
N45 H52A 2.6227 no .
N45 H52B 2.6308 no .
N45 H52C 3.2769 no .
N45 H53A 2.6904 no .
N45 H53B 2.6910 no .
N45 H53C 3.3244 no .
N45 H56A 3.1445 no .
N45 H56B 3.4596 no .
N45 H61B 3.5159 no .
N63 H68A 2.6722 no .
N63 H68B 2.6909 no .
N63 H68C 3.3223 no .
N63 H69A 2.6846 no .
N63 H69B 2.6706 no .
N63 H69C 3.3205 no .
N63 H70A 3.2963 no .
N63 H70B 2.9591 no .
N63 H70C 2.6959 no .
N63 H54 3.5536 no .
N63 H55 2.7320 no .
N66 H71A 3.1698 no .
N66 H71B 3.1686 no .
N66 H71C 2.6171 no .
N66 H73A 2.7111 no .
N66 H73B 2.7014 no .
N66 H73C 3.3419 no .
N66 H74A 2.6916 no .
N66 H74B 2.7092 no .
N66 H74C 3.3271 no .
N66 H54 2.7021 no .
N66 H55 3.4595 no .
N82 H87A 2.6489 no .
N82 H87B 2.6594 no .
N82 H87C 3.2963 no .
N82 H88A 2.6738 no .
N82 H88B 2.6697 no .
N82 H88C 3.3029 no .
N82 H89A 3.3742 no .
N82 H89B 2.8476 no .
N82 H89C 2.8568 no .
N82 H94 2.6153 no .
N82 H95 3.4125 no .
N85 H90A 3.2350 no .
N85 H90B 3.2753 no .
N85 H90C 2.7083 no .
N85 H92A 2.6928 no .
N85 H92B 2.6790 no .
N85 H92C 3.3303 no .
N85 H93A 2.7046 no .
N85 H93B 2.7252 no .
N85 H93C 3.3466 no .
N85 H94 3.4844 no .
N85 H95 2.6491 no .
N103 H10A 2.7306 no .
N103 H10B 2.7276 no .
N103 H10C 3.3468 no .
N103 H10G 2.5961 no .
N103 H10H 2.6066 no .
N103 H10I 3.2676 no .
N103 H11A 2.8902 no .
N103 H11B 2.7737 no .
N103 H11C 3.3174 no .
N103 H96A 3.2987 no .
N103 H96B 2.8731 no .
N106 H10L 3.0568 no .
N106 H10M 3.4270 no .
N106 H11D 2.9443 no .
N106 H11E 3.3067 no .
N106 H11F 2.5031 no .
N106 H11G 2.7005 no .
N106 H11H 2.6923 no .
N106 H11I 3.3477 no .
N106 H11J 2.9633 no .
N106 H11K 3.3979 no .
N106 H11L 2.8562 no .
N106 H96B 3.5059 no .
C1 H6 2.4876 no .
C1 H8B 3.2854 no .
C1 H11 2.4923 no .
C1 H12A 3.1866 no .
C1 H16A 2.9494 no .
C1 H16B 3.4789 no .
C1 H21A 3.4923 no .
C1 H21B 2.7674 no .
C1 H15 3.5302 no .
C3 H6 3.3242 no .
C3 H7A 3.4584 no .
C3 H7B 2.9772 no .
C3 H8A 2.9598 no .
C3 H8B 3.4701 no .
C3 H10D 2.6589 no .
C3 H10E 3.0424 no .
C3 H10F 3.2166 no .
C4 H9A 2.6521 no .
C4 H9B 3.0759 no .
C4 H9C 3.1997 no .
C4 H11 3.3555 no .
C4 H12A 3.4789 no .
C4 H12B 2.9713 no .
C4 H13A 2.9449 no .
C4 H13B 3.3900 no .
C6 H9B 3.3022 no .
C6 H9C 3.0090 no .
C6 H16A 3.3524 no .
C6 H16B 2.9022 no .
C7 H8A 2.8144 no .
C7 H8B 3.3790 no .
C7 H8C 2.6869 no .
C7 H9B 3.4785 no .
C7 H9C 2.6393 no .
C7 H16A 3.4611 no .
C7 H16B 2.9009 no .
C8 H7A 3.3944 no .
C8 H7B 2.7809 no .
C8 H7C 2.6854 no .
C8 H9B 3.2243 no .
C9 H7B 2.5821 no .
C9 H8A 2.9732 no .
C9 H10D 2.8256 no .
C9 H10E 3.5965 no .
C10 H9A 2.8010 no .
C10 H12B 2.9132 no .
C10 H13A 2.5191 no .
C10 H13B 3.5408 no .
C11 H10E 3.3822 no .
C11 H10F 2.8973 no .
C11 H21A 2.8968 no .
C11 H21B 3.1749 no .
C12 H10F 2.8851 no .
C12 H13A 2.7147 no .
C12 H13B 3.3350 no .
C12 H13C 2.6565 no .
C13 H10E 3.0009 no .
C13 H10F 2.9194 no .
C13 H12A 3.3314 no .
C13 H12B 2.7350 no .
C13 H12C 2.6423 no .
C13 H21A 2.9548 no .
C13 H21B 3.3753 no .
C14 H11 3.0463 no .
C14 H16A 2.6625 no .
C14 H16B 3.3004 no .
C14 H18B 2.8188 no .
C14 H19A 3.5453 no .
C14 H20A 3.3645 no .
C14 H20B 2.6572 no .
C14 H27 2.7020 no .
C14 H28A 3.4629 no .
C15 H6 3.0909 no .
C15 H17A 2.7915 no .
C15 H17B 3.3315 no .
C15 H18B 2.6531 no .
C15 H20B 3.5625 no .
C15 H21A 3.3163 no .
C15 H21B 2.6883 no .
C15 H32 3.1465 no .
C15 H33C 3.5638 no .
C16 H6 2.8856 no .
C16 H7A 2.9717 no .
C16 H18A 3.3415 no .
C16 H18B 2.7369 no .
C16 H19A 2.9012 no .
C16 H21B 2.7739 no .
C16 H14 3.3881 no .
C17 H19A 2.5288 no .
C17 H19B 3.2119 no .
C17 H21B 3.5903 no .
C17 H15 3.0247 no .
C18 H16A 2.8227 no .
C18 H16B 3.3252 no .
C18 H20A 3.4080 no .
C18 H20B 2.7349 no .
C18 H21B 3.4867 no .
C18 H15 3.5725 no .
C19 H16A 2.9046 no .
C19 H17A 3.3358 no .
C19 H17B 2.7428 no .
C19 H21A 3.4683 no .
C19 H21B 2.7636 no .
C20 H16A 3.3150 no .
C20 H18A 3.3010 no .
C20 H18B 2.5562 no .
C20 H14 3.0890 no .
C21 H11 2.7877 no .
C21 H13B 3.0106 no .
C21 H16A 2.6944 no .
C21 H18B 3.1692 no .
C21 H19A 2.7754 no .
C21 H19B 3.4752 no .
C21 H27 3.3550 no .
C21 H15 3.3959 no .
C22 H27 2.4580 no .
C22 H28A 3.5266 no .
C22 H29B 3.2205 no .
C22 H32 2.4974 no .
C22 H33C 3.4490 no .
C22 H34A 3.3929 no .
C22 H14 2.3176 no .
C22 H15 2.3568 no .
C24 H27 3.3673 no .
C24 H28A 3.3718 no .
C24 H28B 2.9329 no .
C24 H29A 2.9417 no .
C24 H29B 3.4103 no .
C24 H31A 2.8538 no .
C24 H31B 2.8308 no .
C24 H31C 3.3301 no .
C25 H30A 2.8502 no .
C25 H30B 2.8328 no .
C25 H30C 3.3113 no .
C25 H32 3.2817 no .
C25 H33B 3.0807 no .
C25 H33C 3.3767 no .
C25 H34A 3.3997 no .
C25 H34B 2.9518 no .
C27 H11 3.5995 no .
C27 H30C 2.7950 no .
C27 H14 2.5244 no .
C28 H29A 2.7298 no .
C28 H29B 3.3527 no .
C28 H29C 2.6984 no .
C28 H30C 2.5665 no .
C28 H14 3.0287 no .
C29 H28A 3.3532 no .
C29 H28B 2.7209 no .
C29 H28C 2.7059 no .
C29 H30C 3.0081 no .
C30 H28A 3.5973 no .
C30 H28B 2.5843 no .
C30 H29A 2.8943 no .
C30 H31A 3.2113 no .
C30 H31B 3.1544 no .
C31 H30A 3.2058 no .
C31 H30B 3.1584 no .
C31 H33B 2.7879 no .
C31 H34B 2.7394 no .
C32 H31C 2.6918 no .
C32 H15 2.9017 no .
C33 H31C 2.7311 no .
C33 H34A 3.3267 no .
C33 H34B 2.7639 no .
C33 H34C 2.6299 no .
C33 H15 3.2185 no .
C34 H31C 2.7898 no .
C34 H33A 2.6948 no .
C34 H33B 2.7220 no .
C34 H33C 3.3201 no .
C41 H46 2.4512 no .
C41 H47A 3.2355 no .
C41 H51 2.5218 no .
C41 H53B 3.2666 no .
C41 H56A 2.9803 no .
C41 H56B 3.5307 no .
C41 H61A 3.3802 no .
C41 H61B 2.6653 no .
C41 H54 3.5926 no .
C41 H55 3.5597 no .
C43 H46 3.3107 no .
C43 H47A 3.4190 no .
C43 H47B 2.8908 no .
C43 H48A 3.0039 no .
C43 H48B 3.3370 no .
C43 H50A 3.2588 no .
C43 H50B 3.0473 no .
C43 H50C 2.6761 no .
C44 H49A 2.7406 no .
C44 H49B 3.1785 no .
C44 H49C 3.2303 no .
C44 H51 3.3200 no .
C44 H52A 3.3143 no .
C44 H52B 2.8580 no .
C44 H53A 2.9581 no .
C44 H53B 3.4323 no .
C46 H49B 3.2020 no .
C46 H49C 2.8634 no .
C46 H61A 2.8598 no .
C46 H61B 3.2043 no .
C47 H48A 2.6470 no .
C47 H48B 3.3343 no .
C47 H48C 2.6826 no .
C47 H49C 2.6894 no .
C48 H47A 3.3335 no .
C48 H47B 2.7208 no .
C48 H47C 2.6071 no .
C48 H49B 2.8333 no .
C48 H49C 3.0096 no .
C48 H61A 2.8762 no .
C48 H61B 3.4394 no .
C49 H47B 2.6886 no .
C49 H48A 2.5385 no .
C49 H48B 3.4812 no .
C49 H50C 2.9146 no .
C50 H49A 2.9209 no .
C50 H52A 3.4657 no .
C50 H52B 2.4323 no .
C50 H53A 2.9208 no .
C51 H50A 2.9102 no .
C51 H50B 3.3948 no .
C51 H56A 3.2596 no .
C51 H56B 2.8750 no .
C52 H50A 2.8520 no .
C52 H50B 2.9635 no .
C52 H53A 2.6932 no .
C52 H53B 3.3182 no .
C52 H53C 2.6532 no .
C52 H56A 3.3926 no .
C52 H56B 3.0068 no .
C53 H50A 2.9012 no .
C53 H52A 3.3282 no .
C53 H52B 2.6822 no .
C53 H52C 2.6403 no .
C54 H46 3.0522 no .
C54 H56A 2.6744 no .
C54 H56B 3.2876 no .
C54 H58A 2.8734 no .
C54 H59A 3.5337 no .
C54 H60A 3.3869 no .
C54 H60B 2.7075 no .
C54 H72 2.7848 no .
C54 H74A 3.5199 no .
C55 H51 3.0586 no .
C55 H57A 3.3641 no .
C55 H57B 2.8162 no .
C55 H58A 2.7578 no .
C55 H59A 3.5970 no .
C55 H61A 3.2744 no .
C55 H61B 2.6541 no .
C55 H67 2.9470 no .
C55 H69B 3.5065 no .
C56 H51 2.7636 no .
C56 H52A 3.0773 no .
C56 H58A 2.8561 no .
C56 H58B 3.4340 no .
C56 H59A 2.8887 no .
C56 H61B 2.7597 no .
C56 H54 3.3881 no .
C57 H59A 2.5503 no .
C57 H59B 3.2985 no .
C57 H55 3.0460 no .
C58 H56A 2.8956 no .
C58 H56B 3.4365 no .
C58 H60A 3.3975 no .
C58 H60B 2.7383 no .
C58 H61B 3.5207 no .
C59 H56A 2.9125 no .
C59 H57A 2.8338 no .
C59 H57B 3.4081 no .
C59 H61A 3.4334 no .
C59 H61B 2.7611 no .
C60 H56A 3.2947 no .
C60 H58A 2.5856 no .
C60 H58B 3.3018 no .
C60 H54 3.1187 no .
C61 H46 2.8517 no .
C61 H48B 3.0145 no .
C61 H56A 2.6885 no .
C61 H58A 3.1956 no .
C61 H59A 2.7555 no .
C61 H59B 3.4411 no .
C61 H72 3.4940 no .
C61 H55 3.3640 no .
C62 H67 2.4736 no .
C62 H68A 3.3359 no .
C62 H69B 3.5083 no .
C62 H72 2.4680 no .
C62 H73B 3.2211 no .
C62 H74A 3.5690 no .
C62 H54 2.4088 no .
C62 H55 2.3550 no .
C64 H67 3.3602 no .
C64 H68A 3.4373 no .
C64 H68B 2.9896 no .
C64 H69A 2.9448 no .
C64 H69B 3.3872 no .
C64 H71A 2.8403 no .
C64 H71B 2.8481 no .
C64 H71C 3.3146 no .
C65 H70A 2.6406 no .
C65 H70B 3.0215 no .
C65 H70C 3.2140 no .
C65 H72 3.3083 no .
C65 H73A 3.0763 no .
C65 H73B 3.5758 no .
C65 H74A 3.4063 no .
C65 H74B 2.9558 no .
C67 H70B 3.4861 no .
C67 H70C 2.9420 no .
C67 H55 2.7024 no .
C68 H69A 2.7863 no .
C68 H69B 3.4169 no .
C68 H69C 2.7614 no .
C68 H70C 2.7850 no .
C69 H68A 3.4174 no .
C69 H68B 2.7821 no .
C69 H68C 2.7644 no .
C69 H70B 3.1664 no .
C69 H70C 3.1068 no .
C69 H55 3.1467 no .
C70 H68B 2.8193 no .
C70 H69A 2.6807 no .
C70 H71A 3.1682 no .
C70 H71B 3.1654 no .
C71 H70A 2.8177 no .
C71 H73A 3.0185 no .
C71 H74B 2.5962 no .
C72 H71C 2.6953 no .
C72 H54 2.6492 no .
C73 H71C 3.0370 no .
C73 H74A 3.4080 no .
C73 H74B 2.8769 no .
C73 H74C 2.7298 no .
C74 H71C 2.5803 no .
C74 H73A 2.8971 no .
C74 H73B 3.3960 no .
C74 H73C 2.7349 no .
C74 H54 3.1122 no .
C81 H86 2.4991 no .
C81 H87A 3.2955 no .
C81 H88B 3.5431 no .
C81 H91 2.4891 no .
C81 H92B 3.2614 no .
C81 H93A 3.5852 no .
C81 H94 2.3620 no .
C81 H95 2.3269 no .
C83 H86 3.3589 no .
C83 H87A 3.3834 no .
C83 H87B 2.8920 no .
C83 H88A 2.9665 no .
C83 H88B 3.4739 no .
C83 H90A 2.8672 no .
C83 H90B 2.8597 no .
C83 H90C 3.3311 no .
C84 H89A 2.6582 no .
C84 H89B 3.1572 no .
C84 H89C 3.1468 no .
C84 H91 3.4002 no .
C84 H92A 3.0543 no .
C84 H92B 3.5487 no .
C84 H93A 3.3915 no .
C84 H93B 2.9646 no .
C86 H89B 3.2025 no .
C86 H89C 3.1165 no .
C86 H94 2.6009 no .
C87 H88A 2.7722 no .
C87 H88B 3.3723 no .
C87 H88C 2.7021 no .
C87 H89C 2.8766 no .
C88 H87A 3.3679 no .
C88 H87B 2.7809 no .
C88 H87C 2.7031 no .
C88 H89B 2.8941 no .
C88 H89C 3.3794 no .
C88 H94 2.9857 no .
C89 H87B 2.7474 no .
C89 H88A 2.6681 no .
C89 H90A 3.2216 no .
C89 H90B 3.1936 no .
C90 H89A 2.8083 no .
C90 H92A 2.9764 no .
C90 H93B 2.6076 no .
C91 H90C 2.8354 no .
C91 H107 3.4094 no .
C91 H95 2.6521 no .
C92 H90C 3.0124 no .
C92 H93A 3.3536 no .
C92 H93B 2.7268 no .
C92 H93C 2.6764 no .
C93 H90C 2.6480 no .
C93 H92A 2.7384 no .
C93 H92B 3.3525 no .
C93 H92C 2.6668 no .
C93 H95 3.1785 no .
C94 H10J 3.3236 no .
C94 H10K 2.8105 no .
C94 H86 2.8874 no .
C94 H88B 3.3009 no .
C94 H96A 3.3498 no .
C94 H96B 2.7315 no .
C94 H97B 3.5310 no .
C94 H99B 2.6732 no .
C94 H112 3.1619 no .
C95 H10L 2.6794 no .
C95 H10M 3.3036 no .
C95 H91 2.8511 no .
C95 H97A 3.3930 no .
C95 H97B 2.6645 no .
C95 H98B 3.5734 no .
C95 H99B 2.8625 no .
C95 H107 2.9390 no .
C96 H10B 2.9816 no .
C96 H10L 2.7227 no .
C96 H91 3.5651 no .
C96 H98A 3.4231 no .
C96 H98B 2.7290 no .
C96 H99B 3.1949 no .
C96 H107 2.7501 no .
C96 H94 3.4334 no .
C97 H10L 3.3307 no .
C97 H99A 3.3155 no .
C97 H99B 2.5844 no .
C97 H95 3.1471 no .
C98 H10J 2.8120 no .
C98 H10K 3.4510 no .
C98 H10L 2.9548 no .
C98 H96A 3.4087 no .
C98 H96B 2.7166 no .
C99 H10L 2.8831 no .
C99 H10M 3.3852 no .
C99 H96B 3.5094 no .
C99 H97A 3.4255 no .
C99 H97B 2.6951 no .
C99 H94 3.5617 no .
C100 H96B 3.5950 no .
C100 H98A 3.3292 no .
C100 H98B 2.5976 no .
C100 H94 3.0037 no .
C101 H11E 3.5558 no .
C101 H11F 3.2675 no .
C101 H96B 2.8137 no .
C101 H98B 2.9517 no .
C101 H99A 3.3873 no .
C101 H99B 2.7910 no .
C101 H112 2.8998 no .
C101 H95 3.4077 no .
C102 H10G 3.0020 no .
C102 H10L 2.9542 no .
C102 H10M 3.5169 no .
C102 H11F 3.5475 no .
C102 H11H 3.2674 no .
C102 H96A 3.4572 no .
C102 H96B 2.7579 no .
C102 H107 2.4730 no .
C102 H112 2.5513 no .
C102 H94 3.5834 no .
C102 H95 3.5155 no .
C104 H10A 2.8879 no .
C104 H10B 3.3109 no .
C104 H10G 3.4617 no .
C104 H10H 2.9465 no .
C104 H11J 3.0872 no .
C104 H11K 2.6955 no .
C104 H11L 3.2629 no .
C104 H107 3.2952 no .
C105 H11A 3.1354 no .
C105 H11B 3.2027 no .
C105 H11C 2.6645 no .
C105 H11D 3.2004 no .
C105 H11F 2.9841 no .
C105 H11G 2.9401 no .
C105 H11H 3.4323 no .
C105 H112 3.4074 no .
C107 H11A 3.2898 no .
C107 H11B 2.9715 no .
C107 H91 3.3582 no .
C107 H96A 2.8187 no .
C107 H96B 3.1704 no .
C108 H10A 2.7120 no .
C108 H10B 3.3122 no .
C108 H10C 2.6477 no .
C108 H11B 3.0190 no .
C109 H10G 3.3147 no .
C109 H10H 2.7276 no .
C109 H10I 2.6229 no .
C109 H11A 2.8408 no .
C109 H11B 2.9428 no .
C109 H96A 2.8630 no .
C109 H96B 3.4339 no .
C110 H10A 2.4403 no .
C110 H10B 3.4297 no .
C110 H10H 2.9986 no .
C110 H11K 2.8158 no .
C111 H11C 2.7961 no .
C111 H11D 2.7898 no .
C111 H11F 3.0673 no .
C111 H11G 2.9302 no .
C112 H10L 3.2711 no .
C112 H10M 2.9066 no .
C112 H11J 3.4601 no .
C112 H11L 3.0669 no .
C113 H11D 2.5722 no .
C113 H11E 2.9756 no .
C113 H11F 3.3375 no .
C113 H11L 2.9816 no .
C114 H10L 3.3219 no .
C114 H10M 2.9720 no .
C114 H11G 2.7132 no .
C114 H11H 3.4065 no .
C114 H11I 2.7422 no .
C114 H11J 2.9287 no .
C114 H11L 2.9873 no .
H6 H7A 2.3073 no .
H6 H7B 2.8348 no .
H6 H7C 2.3313 no .
H6 H8A 2.8866 no .
H6 H8B 2.3577 no .
H6 H8C 2.4103 no .
H6 H16A 2.9874 no .
H6 H16B 2.2512 no .
H6 H32 2.8124 no .
H6 H15 3.0524 no .
H7A H8C 3.5728 no .
H7A H9C 2.9384 no .
H7A H16A 2.7341 no .
H7A H16B 2.3290 no .
H7B H8A 2.6933 no .
H7B H8C 3.0016 no .
H7B H9A 3.4223 no .
H7B H9B 2.7847 no .
H7B H9C 1.8574 no .
H7C H8A 3.0536 no .
H7C H8B 3.5464 no .
H7C H8C 2.4535 no .
H7C H9C 3.4371 no .
H7C H16B 3.1282 no .
H8A H9B 2.4431 no .
H8A H9C 3.1363 no .
H8B H32 3.5913 no .
H8B H34A 3.5614 no .
H9A H10D 2.2839 no .
H9A H10E 3.1042 no .
H9B H10D 3.1809 no .
H10A H10H 2.5987 no .
H10A H10I 2.9426 no .
H10A H11A 2.1153 no .
H10A H11B 2.1926 no .
H10A H11C 3.3762 no .
H10A H107 2.8352 no .
H10B H10I 3.5066 no .
H10B H11A 2.9576 no .
H10B H11B 3.5142 no .
H10B H96A 2.3006 no .
H10B H96B 2.7879 no .
H10B H107 2.3127 no .
H10C H10G 3.5165 no .
H10C H10H 3.0028 no .
H10C H10I 2.4162 no .
H10C H96A 3.1246 no .
H10C H107 2.3293 no .
H10D H12B 3.5630 no .
H10D H13A 3.4550 no .
H10E H12B 3.5036 no .
H10E H13A 2.2587 no .
H10E H13B 3.1596 no .
H10F H12A 3.4997 no .
H10F H12B 2.1472 no .
H10F H12C 3.5266 no .
H10F H13A 2.1951 no .
H10F H13B 3.5188 no .
H10F H13C 3.5788 no .
H10G H91 3.3823 no .
H10G H92B 3.0573 no .
H10G H107 2.2761 no .
H10H H11A 3.5297 no .
H10H H11B 2.2937 no .
H10H H107 2.8173 no .
H10I H91 3.5003 no .
H10I H92B 3.4235 no .
H10I H92C 3.2238 no .
H10I H107 2.3246 no .
H10J H10L 2.2510 no .
H10J H10M 2.3867 no .
H10J H98A 3.3872 no .
H10J H98B 2.5190 no .
H10J H99A 2.3434 no .
H10J H99B 2.8572 no .
H10K H10L 2.8214 no .
H10K H10M 2.2453 no .
H10K H88B 3.4514 no .
H10K H98B 3.5505 no .
H10K H99A 2.3350 no .
H10K H99B 2.3491 no .
H10K H94 3.0111 no .
H10L H11E 3.4966 no .
H10L H11F 2.7682 no .
H10L H96B 2.1734 no .
H10L H98B 2.4970 no .
H10L H99B 3.2608 no .
H10L H112 2.9622 no .
H10L H94 2.8338 no .
H10M H11E 2.7410 no .
H10M H11F 2.8402 no .
H10M H86 3.2065 no .
H10M H112 2.2584 no .
H10M H94 2.3120 no .
H11A H11K 3.3806 no .
H11B H11K 3.5308 no .
H11C H11J 3.3299 no .
H11C H11K 2.1634 no .
H11C H11L 3.5398 no .
H11 H12A 2.3171 no .
H11 H12B 2.8457 no .
H11 H12C 2.3531 no .
H11 H13A 2.8387 no .
H11 H13B 2.3218 no .
H11 H13C 2.3298 no .
H11 H21A 2.2142 no .
H11 H21B 2.7995 no .
H11 H27 2.6528 no .
H11 H14 3.0572 no .
H11D H11G 2.3962 no .
H11D H11H 3.5122 no .
H11D H11I 2.7303 no .
H11D H11J 2.5587 no .
H11D H11L 2.3992 no .
H11D H112 2.8944 no .
H11E H11G 3.3038 no .
H11E H11I 2.8549 no .
H11E H112 2.3148 no .
H11F H11G 3.4356 no .
H11F H11J 2.6083 no .
H11F H11L 3.1769 no .
H11F H112 2.6149 no .
H11G H11J 3.4704 no .
H11G H11L 2.2004 no .
H11G H112 2.8590 no .
H11H H11L 3.5469 no .
H11H H112 2.3665 no .
H11I H112 2.3491 no .
H12A H13C 3.5282 no .
H12A H29B 3.3324 no .
H12B H13A 2.5935 no .
H12B H13C 3.0033 no .
H12C H13A 2.9509 no .
H12C H13B 3.5305 no .
H12C H13C 2.4308 no .
H13B H21A 2.4311 no .
H13B H21B 2.7031 no .
H13C H21A 3.1507 no .
H16A H17A 2.8543 no .
H16A H17B 2.3040 no .
H16A H18B 3.2017 no .
H16A H19A 2.4522 no .
H16A H21A 3.5777 no .
H16A H21B 2.1369 no .
H16A H14 3.5885 no .
H16A H15 2.8245 no .
H16B H17A 2.2958 no .
H16B H17B 2.4017 no .
H16B H18B 3.5566 no .
H16B H21B 3.5657 no .
H16B H32 3.5097 no .
H16B H15 2.3037 no .
H17A H18A 2.2362 no .
H17A H18B 2.2285 no .
H17A H19A 3.4806 no .
H17A H15 3.0110 no .
H17B H18A 2.2308 no .
H17B H18B 2.7727 no .
H17B H19A 2.4810 no .
H17B H19B 3.2951 no .
H18A H19A 2.5970 no .
H18A H19B 2.1407 no .
H18A H20B 3.3341 no .
H18B H19A 2.7700 no .
H18B H19B 2.5920 no .
H18B H20A 3.4727 no .
H18B H20B 2.3722 no .
H18B H21B 3.5930 no .
H18B H14 3.3143 no .
H18B H15 3.1452 no .
H19A H20A 2.4443 no .
H19A H20B 2.8800 no .
H19A H21B 2.5203 no .
H19B H20A 2.3043 no .
H19B H20B 2.4459 no .
H20A H21A 2.3310 no .
H20A H21B 2.5166 no .
H20B H21A 2.5100 no .
H20B H21B 2.9085 no .
H20B H14 2.9344 no .
H21A H27 2.9426 no .
H21A H14 2.2952 no .
H21B H14 2.8168 no .
H21B H15 3.5866 no .
H27 H28A 2.3437 no .
H27 H28B 2.8524 no .
H27 H28C 2.3472 no .
H27 H29A 2.8542 no .
H27 H29B 2.3399 no .
H27 H29C 2.3559 no .
H27 H14 1.9068 no .
H28A H29C 3.5857 no .
H28A H30C 3.0727 no .
H28A H14 2.6138 no .
H28B H29A 2.5704 no .
H28B H29C 2.9943 no .
H28B H30A 2.9599 no .
H28B H30B 3.3464 no .
H28B H30C 1.7718 no .
H28C H29A 3.0188 no .
H28C H29B 3.5866 no .
H28C H29C 2.5204 no .
H28C H30C 3.2787 no .
H28C H14 3.4812 no .
H29A H30B 3.0062 no .
H29A H30C 2.3773 no .
H30A H31A 3.3495 no .
H30A H31B 2.8643 no .
H30B H31A 2.8738 no .
H30B H31B 3.2183 no .
H31A H34B 2.9145 no .
H31B H33B 3.0558 no .
H31C H33A 3.4503 no .
H31C H33B 2.0485 no .
H31C H33C 3.2839 no .
H31C H34A 3.4483 no .
H31C H34B 2.1142 no .
H31C H34C 3.4144 no .
H32 H33A 2.2850 no .
H32 H33B 2.8268 no .
H32 H33C 2.3272 no .
H32 H34A 2.2288 no .
H32 H34B 2.7825 no .
H32 H34C 2.2746 no .
H32 H15 2.3422 no .
H33A H34A 3.5454 no .
H33A H34B 3.0828 no .
H33A H34C 2.4587 no .
H33B H34B 2.6328 no .
H33B H34C 2.9216 no .
H33C H34C 3.5211 no .
H33C H15 2.6776 no .
H46 H47A 2.3310 no .
H46 H47B 2.8561 no .
H46 H47C 2.3656 no .
H46 H48A 2.8621 no .
H46 H48B 2.3965 no .
H46 H48C 2.3201 no .
H46 H61A 2.2617 no .
H46 H61B 2.8920 no .
H46 H72 2.6801 no .
H46 H73B 3.4852 no .
H46 H54 3.0240 no .
H47A H48A 3.5713 no .
H47A H48C 3.5445 no .
H47A H49C 3.2684 no .
H47A H73B 3.1922 no .
H47B H48A 2.5187 no .
H47B H48B 3.5939 no .
H47B H48C 3.0525 no .
H47B H49A 3.4092 no .
H47B H49B 3.1754 no .
H47B H49C 1.8956 no .
H47C H48A 2.8324 no .
H47C H48B 3.5246 no .
H47C H48C 2.4354 no .
H47C H49C 3.3438 no .
H47C H73B 3.5101 no .
H47C H73C 3.5702 no .
H48A H49A 3.4614 no .
H48A H49B 2.1221 no .
H48A H49C 2.3470 no .
H48B H49B 2.9961 no .
H48B H49C 3.5928 no .
H48B H60A 3.5650 no .
H48B H61A 2.3651 no .
H48B H61B 2.7867 no .
H48C H61A 3.0455 no .
H49A H50B 3.4081 no .
H49A H50C 2.3116 no .
H49B H50C 3.5042 no .
H50A H52A 3.4431 no .
H50A H52B 2.0908 no .
H50A H52C 3.5059 no .
H50A H53A 2.1661 no .
H50A H53B 3.5078 no .
H50A H53C 3.5504 no .
H50B H52A 3.0959 no .
H50B H52B 2.2160 no .
H50B H53A 3.5258 no .
H50C H52B 3.3714 no .
H50C H53A 3.5620 no .
H51 H52A 2.3182 no .
H51 H52B 2.8342 no .
H51 H52C 2.3302 no .
H51 H53A 2.8719 no .
H51 H53B 2.3644 no .
H51 H53C 2.3759 no .
H51 H56A 2.8302 no .
H51 H56B 2.1308 no .
H51 H67 2.9063 no .
H51 H55 3.0791 no .
H52A H53A 3.5937 no .
H52A H53C 3.5440 no .
H52A H56A 2.6919 no .
H52A H56B 2.5562 no .
H52B H53A 2.5283 no .
H52B H53B 3.5761 no .
H52B H53C 2.9557 no .
H52C H53A 2.9539 no .
H52C H53B 3.5250 no .
H52C H53C 2.4402 no .
H52C H56B 3.1496 no .
H56A H57A 2.3175 no .
H56A H57B 2.8644 no .
H56A H58A 3.2970 no .
H56A H59A 2.4293 no .
H56A H61A 3.5727 no .
H56A H61B 2.1296 no .
H56A H55 2.8409 no .
H56B H57A 2.4115 no .
H56B H57B 2.3122 no .
H56B H61B 3.5406 no .
H56B H67 3.2663 no .
H56B H55 2.3212 no .
H57A H58A 2.8727 no .
H57A H58B 2.3435 no .
H57A H59A 2.5290 no .
H57A H59B 3.3984 no .
H57B H58A 2.3441 no .
H57B H58B 2.3818 no .
H57B H59A 3.5026 no .
H57B H55 3.0292 no .
H58A H59A 2.7772 no .
H58A H59B 2.5926 no .
H58A H60A 3.5007 no .
H58A H60B 2.4121 no .
H58A H54 3.3442 no .
H58A H55 3.2525 no .
H58B H59A 2.5875 no .
H58B H59B 2.1475 no .
H58B H60B 3.3493 no .
H59A H60A 2.3926 no .
H59A H60B 2.8450 no .
H59A H61A 3.5857 no .
H59A H61B 2.5236 no .
H59B H60A 2.2583 no .
H59B H60B 2.3953 no .
H60A H61A 2.3139 no .
H60A H61B 2.4707 no .
H60B H61A 2.4670 no .
H60B H61B 2.8922 no .
H60B H54 2.9855 no .
H61A H72 3.0952 no .
H61A H54 2.3002 no .
H61B H54 2.8191 no .
H61B H55 3.5501 no .
H67 H68A 2.3809 no .
H67 H68B 2.8840 no .
H67 H68C 2.3877 no .
H67 H69A 2.8855 no .
H67 H69B 2.3800 no .
H67 H69C 2.3925 no .
H67 H55 2.1250 no .
H68A H70C 3.2948 no .
H68B H69A 2.6315 no .
H68B H69C 3.0548 no .
H68B H70A 3.4751 no .
H68B H70B 3.3779 no .
H68B H70C 2.0073 no .
H68C H69A 3.0657 no .
H68C H69C 2.5858 no .
H68C H70C 3.4956 no .
H69A H70B 2.3886 no .
H69A H70C 2.4413 no .
H69B H70B 3.4142 no .
H69B H55 2.6670 no .
H70A H71A 2.7903 no .
H70A H71B 2.5781 no .
H70B H71A 3.3432 no .
H71A H74B 2.8972 no .
H71B H73A 3.1243 no .
H71B H74B 3.3998 no .
H71C H73A 2.4841 no .
H71C H74A 3.1595 no .
H71C H74B 1.8236 no .
H71C H74C 3.2573 no .
H72 H73A 2.8413 no .
H72 H73B 2.2836 no .
H72 H73C 2.3675 no .
H72 H74A 2.2411 no .
H72 H74B 2.8010 no .
H72 H74C 2.3076 no .
H72 H54 1.9659 no .
H73A H74B 2.8449 no .
H73A H74C 3.1285 no .
H73B H74C 3.5710 no .
H73C H74A 3.5938 no .
H73C H74B 3.1001 no .
H73C H74C 2.5095 no .
H74A H54 2.6550 no .
H74C H54 3.5784 no .
H86 H87A 2.3276 no .
H86 H87B 2.8551 no .
H86 H87C 2.3653 no .
H86 H88A 2.8397 no .
H86 H88B 2.3120 no .
H86 H88C 2.3427 no .
H86 H112 2.9477 no .
H86 H94 2.0599 no .
H87A H88C 3.5734 no .
H87A H89C 3.3582 no .
H87B H88A 2.6587 no .
H87B H88C 3.0402 no .
H87B H89A 3.5782 no .
H87B H89B 3.0743 no .
H87B H89C 2.0527 no .
H87C H88A 3.0277 no .
H87C H88B 3.5810 no .
H87C H88C 2.4989 no .
H87C H89C 3.5769 no .
H88A H89A 3.5735 no .
H88A H89B 2.0834 no .
H88A H89C 2.7387 no .
H88B H89B 3.2464 no .
H88B H94 2.4793 no .
H88C H94 3.5004 no .
H89A H90A 2.6839 no .
H89A H90B 2.6507 no .
H90A H93B 2.8855 no .
H90B H92A 3.1925 no .
H90B H93B 3.4279 no .
H90C H92A 2.3628 no .
H90C H93A 3.1825 no .
H90C H93B 1.8591 no .
H90C H93C 3.3409 no .
H91 H92A 2.8563 no .
H91 H92B 2.3376 no .
H91 H92C 2.3594 no .
H91 H93A 2.3432 no .
H91 H93B 2.8545 no .
H91 H93C 2.3486 no .
H91 H96A 3.1592 no .
H91 H107 2.4354 no .
H91 H95 2.0608 no .
H92A H93B 2.5914 no .
H92A H93C 3.0050 no .
H92B H93C 3.5548 no .
H92C H93A 3.5543 no .
H92C H93B 2.9734 no .
H92C H93C 2.4601 no .
H93A H95 2.7428 no .
H96A H97A 2.2738 no .
H96A H97B 2.4773 no .
H96A H98B 3.5458 no .
H96A H107 2.1821 no .
H96A H95 2.3474 no .
H96B H97A 2.4850 no .
H96B H97B 2.8712 no .
H96B H98A 3.5708 no .
H96B H98B 2.4674 no .
H96B H107 2.8171 no .
H96B H95 2.8541 no .
H97A H98A 2.2523 no .
H97A H98B 2.4234 no .
H97A H99B 3.4996 no .
H97B H98A 2.4167 no .
H97B H98B 2.8450 no .
H97B H99A 3.3115 no .
H97B H99B 2.3516 no .
H97B H95 2.9863 no .
H98A H99A 2.2444 no .
H98A H99B 2.6753 no .
H98B H99A 2.6762 no .
H98B H99B 2.8420 no .
H99B H94 3.1315 no .
H99B H95 3.3854 no .
H107 H95 2.8812 no .
H112 H94 3.1760 no .
H14 H15 2.3232 no .
H54 H55 2.2796 no .
H94 H95 2.3121 no .
Cl1 H8A 3.1086 no 4_565
Cl1 H9B 2.7772 no 4_565
Cl1 H29A 3.0412 no 4_564
Cl1 H30B 2.8431 no 4_564
Cl1 H30C 3.3286 no 4_564
Cl2 H50A 2.7447 no 4_564
Cl2 H53A 2.9145 no 4_564
Cl2 H71B 3.0949 no 4_565
Cl2 H73A 3.3222 no 4_565
Cl3 H11G 2.9593 no 4_565
Cl3 H11L 2.8996 no 4_565
Cl3 H90B 3.1731 no 4_564
Cl3 H90C 3.5667 no 4_564
Cl3 H92A 3.3500 no 4_564
N2 H19B 3.5466 no 3_765
N5 H19B 3.2711 no 3_765
N23 H98A 3.5478 no 2_645
N26 H98A 3.1427 no 2_645
N63 H53C 3.4790 no 4_564
N63 H58B 3.0404 no 3_675
N63 H59B 3.4858 no 3_675
N66 H53A 3.4968 no 4_564
N66 H53B 3.5367 no 4_564
N66 H58B 2.9179 no 3_675
C3 H19B 3.0486 no 3_765
C3 H29B 3.2115 no 4_564
C4 H19B 2.8524 no 3_765
C4 H29B 3.5302 no 4_564
C7 H30A 3.5213 no 1_554
C8 H29A 3.5582 no 4_564
C8 H29B 3.3115 no 4_564
C9 H10C 3.4685 no 4_664
C9 H12A 3.3976 no 4_564
C9 H19B 3.5386 no 3_765
C9 H28B 3.3707 no 1_554
C9 H29B 3.4371 no 4_564
C9 H30C 3.3244 no 1_554
C10 H10C 3.2165 no 4_664
C10 H10I 3.2556 no 4_664
C10 H11B 3.3616 no 1_655
C10 H18A 3.3595 no 3_765
C10 H19B 3.2235 no 3_765
C10 H92C 3.3442 no 4_664
C12 H10H 3.0303 no 1_655
C12 H10I 3.3204 no 1_655
C12 H11C 3.4569 no 4_665
C13 H11K 3.5563 no 4_665
C13 H17B 3.5607 no 3_765
C13 H93C 3.2998 no 4_664
C15 H97A 3.5595 no 2_645
C15 H97B 3.5120 no 2_645
C17 H93A 3.2069 no 2_645
C17 H93C 3.3114 no 2_645
C18 H10E 3.2598 no 3_765
C18 H93C 3.3795 no 2_645
C18 H96A 3.4369 no 2_645
C19 H10E 3.3961 no 3_765
C19 H13B 3.5001 no 3_765
C19 H19A 3.5709 no 3_765
C19 H21B 3.3169 no 3_765
C20 H19A 3.5670 no 3_765
C21 H19A 3.3196 no 3_765
C24 H8B 3.2876 no 4_565
C24 H98A 3.0552 no 2_645
C25 H8B 3.5577 no 4_565
C25 H98A 2.8047 no 2_645
C29 H8A 3.4537 no 4_565
C29 H8B 3.4140 no 4_565
C30 H7B 3.2391 no 1_556
C30 H8B 3.4582 no 4_565
C30 H9C 3.5906 no 1_556
C31 H47C 3.0292 no 4_565
C31 H73C 3.2281 no 4_565
C31 H98A 3.1649 no 2_645
C31 H99A 3.3020 no 2_645
C33 H49A 3.5099 no 4_564
C33 H97B 3.4723 no 2_645
C33 H98A 3.5330 no 2_645
C33 H99A 3.3480 no 2_645
C33 H99B 3.3797 no 2_645
C34 H30B 3.5888 no 4_564
C34 H47B 3.0251 no .
C34 H47C 3.4679 no .
C34 H49A 3.3236 no 4_564
C47 H31B 3.4318 no 4_564
C47 H34B 3.1214 no .
C47 H34C 3.3404 no .
C48 H7C 3.5564 no 4_565
C48 H10J 3.3946 no 3_675
C49 H8C 3.2403 no 4_565
C49 H33A 3.3030 no 4_565
C49 H34C 3.3661 no 4_565
C50 H33A 3.5371 no 4_565
C52 H71A 3.3446 no 1_556
C52 H71C 3.4109 no 1_556
C52 H88A 3.5855 no .
C53 H68A 3.4754 no 4_565
C53 H71B 3.5875 no 4_565
C53 H73A 3.3575 no 4_565
C53 H73B 3.3254 no 4_565
C54 H58A 3.5745 no 3_675
C55 H58A 3.3273 no 3_675
C56 H88C 3.1630 no .
C57 H74A 3.3732 no 3_675
C57 H88C 3.3864 no .
C58 H58A 3.4499 no 3_675
C58 H69B 3.3708 no 3_675
C59 H11E 3.4463 no 3_675
C59 H69A 3.5901 no 3_675
C59 H69B 3.1322 no 3_675
C59 H70B 3.3322 no 3_675
C60 H10J 3.4422 no 3_675
C60 H10K 3.5444 no 3_675
C60 H10M 3.4654 no 3_675
C60 H11E 3.1160 no 3_675
C60 H69B 3.1771 no 3_675
C61 H10J 3.3334 no 3_675
C62 H53A 3.5449 no 4_564
C62 H58B 3.0376 no 3_675
C64 H53B 3.5562 no 4_564
C64 H53C 3.2022 no 4_564
C64 H58B 2.9878 no 3_675
C64 H59B 3.1496 no 3_675
C65 H53B 3.1648 no 4_564
C65 H53C 3.4412 no 4_564
C65 H58B 2.9322 no 3_675
C67 H87C 3.1612 no .
C68 H11I 3.4587 no .
C68 H53C 3.3686 no 4_564
C68 H70A 3.4337 no 4_565
C68 H71B 3.3133 no 4_565
C68 H87B 3.4821 no 4_564
C68 H87C 3.1796 no .
C68 H89C 3.2198 no 4_564
C69 H11E 3.2290 no .
C69 H11I 3.0748 no .
C69 H59B 3.1260 no 3_675
C69 H60B 3.3794 no 3_675
C69 H86 3.3785 no .
C69 H87C 3.1812 no .
C69 H88C 3.2753 no .
C69 H112 3.2037 no .
C70 H11I 3.5046 no .
C70 H53C 3.5056 no 4_564
C70 H59B 3.1387 no 3_675
C70 H87A 3.2968 no 4_564
C70 H89A 3.1511 no 1_554
C71 H52B 3.0521 no 1_554
C71 H52C 3.4379 no 1_554
C71 H53B 3.3213 no 4_564
C71 H68A 3.4459 no 4_564
C73 H31C 3.5679 no 4_564
C73 H53A 3.2911 no 4_564
C73 H53B 3.3188 no 4_564
C74 H10K 3.2705 no 3_675
C74 H99A 3.4993 no 3_675
C84 H11H 3.5699 no 4_565
C86 H69C 3.0086 no .
C87 H53C 3.3530 no .
C87 H68B 3.4064 no 4_565
C87 H68C 3.2215 no .
C87 H69C 3.0563 no .
C87 H70A 3.5243 no 4_565
C87 H70C 3.0972 no 4_565
C88 H56B 3.1008 no .
C88 H57B 3.4361 no .
C88 H69C 3.3048 no .
C89 H52C 3.3573 no .
C89 H70A 3.4537 no 1_556
C89 H71A 3.2885 no 1_556
C90 H11D 2.7152 no 1_556
C90 H11L 3.5460 no 1_556
C92 H11G 3.2796 no 4_565
C92 H11H 3.2373 no 4_565
C93 H13A 3.4638 no 4_465
C93 H17A 3.1807 no 2_655
C93 H17B 3.4921 no 2_655
C93 H18A 3.2890 no 2_655
C96 H18B 3.4862 no 2_655
C97 H18B 3.2789 no 2_655
C97 H33C 3.2637 no 2_655
C98 H31B 3.4460 no 2_655
C98 H33C 3.2842 no 2_655
C99 H31B 3.4671 no 2_655
C99 H33B 3.2824 no 2_655
C99 H33C 3.2218 no 2_655
C99 H74C 3.1601 no 3_675
C100 H60A 3.5667 no 3_675
C100 H60B 3.5288 no 3_675
C100 H61A 3.2100 no 3_675
C100 H74C 3.3953 no 3_675
C104 H92C 3.5928 no 4_564
C105 H92B 3.1244 no 4_564
C108 H10D 3.4641 no 4_465
C108 H11K 3.0830 no 4_565
C108 H12B 3.1458 no 1_455
C108 H12C 3.2011 no 1_455
C109 H9A 3.2828 no 4_465
C109 H10D 3.5460 no 4_465
C109 H28C 3.5274 no 4_464
C110 H10F 3.3734 no 1_455
C110 H12C 3.3618 no 4_464
C110 H13C 3.4109 no 4_464
C110 H29C 3.2251 no 4_464
C111 H10G 3.1984 no 4_564
C111 H13C 3.4061 no 4_464
C111 H90C 3.3005 no 1_554
C111 H92B 3.2206 no 4_564
C111 H93B 3.5890 no 1_554
C112 H69A 3.1834 no .
C112 H69C 3.4470 no .
C113 H69A 3.1402 no .
C113 H69C 3.5626 no .
C113 H92A 3.4184 no 4_564
C113 H92B 3.0970 no 4_564
C114 H60A 3.1242 no 3_675
C114 H69A 3.1764 no .
C114 H90A 3.0828 no 1_554
C114 H90B 3.5916 no 1_554
C114 H90C 3.5434 no 1_554
H7A H20A 3.3761 no 3_765
H7B C30 3.2391 no 1_554
H7B H28B 3.5322 no 1_554
H7B H30A 2.8636 no 1_554
H7B H30B 3.4854 no 1_554
H7B H30C 2.8798 no 1_554
H7C C48 3.5564 no 4_564
H7C H30A 3.2863 no 1_554
H7C H48A 2.6749 no 4_564
H7C H49B 3.0216 no 4_564
H7C H49C 3.4109 no 4_564
H8A Cl1 3.1086 no 4_564
H8A C29 3.4537 no 4_564
H8A H29A 3.3718 no 4_564
H8A H29B 2.7091 no 4_564
H8A H34A 3.3442 no 4_564
H8B C24 3.2876 no 4_564
H8B C25 3.5577 no 4_564
H8B C29 3.4140 no 4_564
H8B C30 3.4582 no 4_564
H8B H29A 2.8884 no 4_564
H8B H29B 3.0662 no 4_564
H8B H30B 2.8753 no 4_564
H8B H31A 3.4552 no 4_564
H8C C49 3.2403 no 4_564
H8C H31A 3.2436 no 4_564
H8C H34A 3.3823 no 4_564
H8C H34B 3.4669 no 4_564
H8C H49A 3.2700 no 4_564
H8C H49B 3.2458 no 4_564
H8C H49C 2.6945 no 4_564
H9A C109 3.2828 no 4_664
H9A H10A 3.2322 no 4_664
H9A H10C 2.5066 no 4_664
H9A H12A 3.1213 no 4_564
H9A H19B 3.3800 no 3_765
H9A H28B 3.3323 no 1_554
H9B Cl1 2.7772 no 4_564
H9B H12A 2.7835 no 4_564
H9B H28B 3.5007 no 1_554
H9B H29A 3.5693 no 1_554
H9B H29B 2.8147 no 4_564
H9B H30C 3.0458 no 1_554
H9C C30 3.5906 no 1_554
H9C H19B 3.5144 no 3_765
H9C H28B 2.7708 no 1_554
H9C H30C 2.7847 no 1_554
H10A H9A 3.2322 no 4_465
H10A H12B 3.3040 no 1_455
H10A H28C 2.8942 no 4_464
H10A H29C 3.1737 no 4_464
H10B H28C 3.4569 no 4_464
H10C C9 3.4685 no 4_465
H10C C10 3.2165 no 4_465
H10C H9A 2.5066 no 4_465
H10C H10D 2.6664 no 4_465
H10C H10E 2.9138 no 4_465
H10C H18A 3.3934 no 2_655
H10D C108 3.4641 no 4_664
H10D C109 3.5460 no 4_664
H10D H10C 2.6664 no 4_664
H10D H10I 2.5426 no 4_664
H10D H11B 3.3059 no 1_655
H10D H11C 3.3385 no 1_655
H10D H12A 3.5304 no 4_564
H10D H12C 2.9649 no 4_564
H10D H92C 3.5341 no 4_664
H10E C18 3.2598 no 3_765
H10E C19 3.3961 no 3_765
H10E H10C 2.9138 no 4_664
H10E H10I 3.2828 no 4_664
H10E H18A 2.4099 no 3_765
H10E H19B 2.6983 no 3_765
H10E H92C 3.0977 no 4_664
H10E H93C 2.8936 no 4_664
H10F C110 3.3734 no 1_655
H10F H10H 3.1539 no 1_655
H10F H10I 3.4941 no 4_664
H10F H11B 2.5795 no 1_655
H10F H11C 3.3319 no 1_655
H10F H29C 3.4783 no 4_564
H10F H92C 2.8867 no 4_664
H10F H93C 3.5880 no 4_664
H10G C111 3.1984 no 4_565
H10G H11K 2.6162 no 4_565
H10G H11L 2.8955 no 4_565
H10G H92A 3.3907 no 4_564
H10H C12 3.0303 no 1_455
H10H H10F 3.1539 no 1_455
H10H H11K 3.1813 no 4_565
H10H H12B 2.3825 no 1_455
H10H H12C 2.8183 no 1_455
H10H H13A 3.4976 no 1_455
H10H H92C 3.3158 no 4_564
H10I C10 3.2556 no 4_465
H10I C12 3.3204 no 1_455
H10I H10D 2.5426 no 4_465
H10I H10E 3.2828 no 4_465
H10I H10F 3.4941 no 4_465
H10I H11C 3.0857 no 4_565
H10I H11K 2.9553 no 4_565
H10I H12B 3.0818 no 1_455
H10I H12C 2.7008 no 1_455
H10J C48 3.3946 no 3_675
H10J C60 3.4422 no 3_675
H10J C61 3.3334 no 3_675
H10J H48B 3.0504 no 3_675
H10J H48C 2.8819 no 3_675
H10J H60A 3.0519 no 3_675
H10J H60B 3.3437 no 3_675
H10J H61A 2.5085 no 3_675
H10K C60 3.5444 no 3_675
H10K C74 3.2705 no 3_675
H10K H60A 3.4799 no 3_675
H10K H60B 3.0110 no 3_675
H10K H61A 3.0039 no 3_675
H10K H74A 2.9217 no 3_675
H10K H74C 2.7557 no 3_675
H10M C60 3.4654 no 3_675
H10M H60A 2.9548 no 3_675
H10M H60B 3.0398 no 3_675
H10M H69C 3.4475 no .
H11A H12C 3.5304 no 4_464
H11A H13C 3.2552 no 4_464
H11A H28C 3.1368 no 4_464
H11A H29C 2.9179 no 4_464
H11B C10 3.3616 no 1_455
H11B H10D 3.3059 no 1_455
H11B H10F 2.5795 no 1_455
H11B H12B 2.8033 no 1_455
H11B H29C 2.8312 no 4_464
H11B H92C 3.3889 no 4_564
H11C C12 3.4569 no 4_464
H11C H10D 3.3385 no 1_455
H11C H10F 3.3319 no 1_455
H11C H10I 3.0857 no 4_564
H11C H12C 2.5254 no 4_464
H11C H13C 2.7434 no 4_464
H11C H29C 3.4267 no 4_464
H11D C90 2.7152 no 1_554
H11D H69A 3.5059 no .
H11D H70B 3.4673 no .
H11D H90A 2.3750 no 1_554
H11D H90B 2.6745 no 1_554
H11D H90C 2.6422 no 1_554
H11E C59 3.4463 no 3_675
H11E C60 3.1160 no 3_675
H11E C69 3.2290 no .
H11E H59B 2.8620 no 3_675
H11E H60A 2.3492 no 3_675
H11E H60B 3.2537 no 3_675
H11E H69A 2.5133 no .
H11E H69B 3.2913 no .
H11E H69C 3.4342 no .
H11E H70B 3.1230 no .
H11E H90A 3.1192 no 1_554
H11F H60A 3.0695 no 3_675
H11F H90A 3.3276 no 1_554
H11G Cl3 2.9593 no 4_564
H11G C92 3.2796 no 4_564
H11G H92A 3.2495 no 4_564
H11G H92B 2.4894 no 4_564
H11H C84 3.5699 no 4_564
H11H C92 3.2373 no 4_564
H11H H90B 3.2704 no 4_564
H11H H92A 2.7362 no 4_564
H11H H92B 2.8606 no 4_564
H11I C68 3.4587 no .
H11I C69 3.0748 no .
H11I C70 3.5046 no .
H11I H68B 2.8515 no .
H11I H68C 3.4020 no .
H11I H69A 2.3682 no .
H11I H69C 3.0017 no .
H11I H70B 3.3364 no .
H11I H70C 2.7905 no .
H11I H87A 3.4501 no 4_564
H11J H13C 3.2313 no 4_464
H11J H90C 2.8704 no 1_554
H11J H93B 2.8831 no 1_554
H11K C13 3.5563 no 4_464
H11K C108 3.0830 no 4_564
H11K H10G 2.6162 no 4_564
H11K H10H 3.1813 no 4_564
H11K H10I 2.9553 no 4_564
H11K H12C 3.3968 no 4_464
H11K H13A 3.5286 no 4_464
H11K H13C 2.7478 no 4_464
H11K H92B 3.2833 no 4_564
H11L Cl3 2.8996 no 4_564
H11L C90 3.5460 no 1_554
H11L H10G 2.8955 no 4_564
H11L H90B 3.4619 no 1_554
H11L H90C 2.8779 no 1_554
H11L H92B 2.7829 no 4_564
H12A C9 3.3976 no 4_565
H12A H9A 3.1213 no 4_565
H12A H9B 2.7835 no 4_565
H12A H10D 3.5304 no 4_565
H12A H29A 3.2116 no 4_564
H12A H29C 3.5149 no 4_564
H12B C108 3.1458 no 1_655
H12B H10A 3.3040 no 1_655
H12B H10H 2.3825 no 1_655
H12B H10I 3.0818 no 1_655
H12B H11B 2.8033 no 1_655
H12B H29C 3.1969 no 4_564
H12C C108 3.2011 no 1_655
H12C C110 3.3618 no 4_665
H12C H10D 2.9649 no 4_565
H12C H10H 2.8183 no 1_655
H12C H10I 2.7008 no 1_655
H12C H11A 3.5304 no 4_665
H12C H11C 2.5254 no 4_665
H12C H11K 3.3968 no 4_665
H13A C93 3.4638 no 4_664
H13A H10H 3.4976 no 1_655
H13A H11K 3.5286 no 4_665
H13A H17B 3.5443 no 3_765
H13A H18A 3.3278 no 3_765
H13A H92C 3.2955 no 4_664
H13A H93B 3.5958 no 4_664
H13A H93C 2.5690 no 4_664
H13B C19 3.5001 no 3_765
H13B H17B 2.7846 no 3_765
H13B H18A 3.3445 no 3_765
H13B H19A 3.0230 no 3_765
H13B H19B 3.3355 no 3_765
H13B H93C 3.3400 no 4_664
H13C C110 3.4109 no 4_665
H13C C111 3.4061 no 4_665
H13C H11A 3.2552 no 4_665
H13C H11C 2.7434 no 4_665
H13C H11J 3.2313 no 4_665
H13C H11K 2.7478 no 4_665
H13C H93C 3.5457 no 4_664
H16A H19A 3.3169 no 3_765
H16A H20A 3.2501 no 3_765
H17A C93 3.1807 no 2_645
H17A H93A 2.4840 no 2_645
H17A H93C 3.0194 no 2_645
H17A H97B 3.0875 no 2_645
H17B C13 3.5607 no 3_765
H17B C93 3.4921 no 2_645
H17B H13A 3.5443 no 3_765
H17B H13B 2.7846 no 3_765
H17B H93A 3.1611 no 2_645
H17B H93C 2.9904 no 2_645
H18A C10 3.3595 no 3_765
H18A C93 3.2890 no 2_645
H18A H10C 3.3934 no 2_645
H18A H10E 2.4099 no 3_765
H18A H13A 3.3278 no 3_765
H18A H13B 3.3445 no 3_765
H18A H93A 3.1597 no 2_645
H18A H93C 2.6045 no 2_645
H18A H96A 3.1488 no 2_645
H18B C96 3.4862 no 2_645
H18B C97 3.2789 no 2_645
H18B H96A 2.8098 no 2_645
H18B H97A 2.8056 no 2_645
H18B H97B 3.0953 no 2_645
H19A C19 3.5709 no 3_765
H19A C20 3.5670 no 3_765
H19A C21 3.3196 no 3_765
H19A H13B 3.0230 no 3_765
H19A H16A 3.3169 no 3_765
H19A H19A 2.7827 no 3_765
H19A H20A 3.3533 no 3_765
H19A H21B 2.5097 no 3_765
H19B N2 3.5466 no 3_765
H19B N5 3.2711 no 3_765
H19B C3 3.0486 no 3_765
H19B C4 2.8524 no 3_765
H19B C9 3.5386 no 3_765
H19B C10 3.2235 no 3_765
H19B H9A 3.3800 no 3_765
H19B H9C 3.5144 no 3_765
H19B H10E 2.6983 no 3_765
H19B H13B 3.3355 no 3_765
H19B H21B 3.2602 no 3_765
H20A H7A 3.3761 no 3_765
H20A H16A 3.2501 no 3_765
H20A H19A 3.3533 no 3_765
H21B C19 3.3169 no 3_765
H21B H19A 2.5097 no 3_765
H21B H19B 3.2602 no 3_765
H28B C9 3.3707 no 1_556
H28B H7B 3.5322 no 1_556
H28B H9A 3.3323 no 1_556
H28B H9B 3.5007 no 1_556
H28B H9C 2.7708 no 1_556
H28C C109 3.5274 no 4_665
H28C H10A 2.8942 no 4_665
H28C H10B 3.4569 no 4_665
H28C H11A 3.1368 no 4_665
H29A Cl1 3.0412 no 4_565
H29A C8 3.5582 no 4_565
H29A H8A 3.3718 no 4_565
H29A H8B 2.8884 no 4_565
H29A H9B 3.5693 no 1_556
H29A H12A 3.2116 no 4_565
H29B C3 3.2115 no 4_565
H29B C4 3.5302 no 4_565
H29B C8 3.3115 no 4_565
H29B C9 3.4371 no 4_565
H29B H8A 2.7091 no 4_565
H29B H8B 3.0662 no 4_565
H29B H9B 2.8147 no 4_565
H29C C110 3.2251 no 4_665
H29C H10A 3.1737 no 4_665
H29C H10F 3.4783 no 4_565
H29C H11A 2.9179 no 4_665
H29C H11B 2.8312 no 4_665
H29C H11C 3.4267 no 4_665
H29C H12A 3.5149 no 4_565
H29C H12B 3.1969 no 4_565
H30A C7 3.5213 no 1_556
H30A H7B 2.8636 no 1_556
H30A H7C 3.2863 no 1_556
H30A H48C 3.2723 no 4_565
H30A H98A 3.1869 no 2_645
H30B Cl1 2.8431 no 4_565
H30B C34 3.5888 no 4_565
H30B H7B 3.4854 no 1_556
H30B H8B 2.8753 no 4_565
H30B H34A 2.7118 no 4_565
H30C Cl1 3.3286 no 4_565
H30C C9 3.3244 no 1_556
H30C H7B 2.8798 no 1_556
H30C H9B 3.0458 no 1_556
H30C H9C 2.7847 no 1_556
H31A H8B 3.4552 no 4_565
H31A H8C 3.2436 no 4_565
H31A H34C 3.2082 no 4_565
H31A H47C 2.7302 no 4_565
H31A H49A 3.3347 no .
H31A H49C 3.3150 no .
H31A H73C 3.4687 no 4_565
H31B C47 3.4318 no 4_565
H31B C98 3.4460 no 2_645
H31B C99 3.4671 no 2_645
H31B H47C 2.4825 no 4_565
H31B H48C 2.8558 no 4_565
H31B H73C 3.1243 no 4_565
H31B H98A 2.7123 no 2_645
H31B H99A 2.6944 no 2_645
H31C C73 3.5679 no 4_565
H31C H47C 3.5358 no 4_565
H31C H73C 2.6217 no 4_565
H31C H98A 3.4819 no 2_645
H31C H99A 3.1539 no 2_645
H32 H49A 3.4850 no 4_564
H33A C49 3.3030 no 4_564
H33A C50 3.5371 no 4_564
H33A H49A 2.6705 no 4_564
H33A H49B 3.1219 no 4_564
H33A H50B 3.3346 no 4_564
H33A H50C 2.9306 no 4_564
H33B C99 3.2824 no 2_645
H33B H50C 3.4980 no 4_564
H33B H73C 3.2153 no 4_565
H33B H74C 3.4031 no 4_565
H33B H98A 3.3462 no 2_645
H33B H99A 2.7015 no 2_645
H33B H99B 3.1004 no 2_645
H33C C97 3.2637 no 2_645
H33C C98 3.2842 no 2_645
H33C C99 3.2218 no 2_645
H33C H97B 2.5140 no 2_645
H33C H98A 3.0003 no 2_645
H33C H99A 3.1068 no 2_645
H33C H99B 2.8021 no 2_645
H34A H8A 3.3442 no 4_565
H34A H8C 3.3823 no 4_565
H34A H30B 2.7118 no 4_564
H34A H47B 3.1592 no .
H34A H47C 3.4764 no .
H34B C47 3.1214 no .
H34B H8C 3.4669 no 4_565
H34B H47A 3.2395 no .
H34B H47B 2.4121 no .
H34B H47C 3.2705 no .
H34B H49C 3.1871 no .
H34C C47 3.3404 no .
H34C C49 3.3661 no 4_564
H34C H31A 3.2082 no 4_564
H34C H47A 3.3300 no .
H34C H47B 3.0445 no .
H34C H47C 3.0918 no .
H34C H49A 2.4095 no 4_564
H34C H50C 2.9013 no 4_564
H47A H34B 3.2395 no .
H47A H34C 3.3300 no .
H47A H50A 3.4153 no 4_564
H47A H50C 3.0887 no 4_564
H47B C34 3.0251 no .
H47B H34A 3.1592 no .
H47B H34B 2.4121 no .
H47B H34C 3.0445 no .
H47C C31 3.0292 no 4_564
H47C C34 3.4679 no .
H47C H31A 2.7302 no 4_564
H47C H31B 2.4825 no 4_564
H47C H31C 3.5358 no 4_564
H47C H34A 3.4764 no .
H47C H34B 3.2705 no .
H47C H34C 3.0918 no .
H48A H7C 2.6749 no 4_565
H48B H10J 3.0504 no 3_675
H48C H10J 2.8819 no 3_675
H48C H30A 3.2723 no 4_564
H48C H31B 2.8558 no 4_564
H48C H98B 3.3979 no 3_675
H48C H99A 3.3808 no 3_675
H49A C33 3.5099 no 4_565
H49A C34 3.3236 no 4_565
H49A H8C 3.2700 no 4_565
H49A H31A 3.3347 no .
H49A H32 3.4850 no 4_565
H49A H33A 2.6705 no 4_565
H49A H34C 2.4095 no 4_565
H49B H7C 3.0216 no 4_565
H49B H8C 3.2458 no 4_565
H49B H33A 3.1219 no 4_565
H49C H7C 3.4109 no 4_565
H49C H8C 2.6945 no 4_565
H49C H31A 3.3150 no .
H49C H34B 3.1871 no .
H50A Cl2 2.7447 no 4_565
H50A H47A 3.4153 no 4_565
H50A H71C 3.3025 no 1_556
H50A H73B 3.2062 no 4_565
H50B H33A 3.3346 no 4_565
H50B H71C 3.2295 no 1_556
H50B H74B 3.2257 no 1_556
H50C H33A 2.9306 no 4_565
H50C H33B 3.4980 no 4_565
H50C H34C 2.9013 no 4_565
H50C H47A 3.0887 no 4_565
H51 H87C 3.2973 no .
H51 H88C 3.3795 no .
H52A H88A 3.4934 no .
H52B C71 3.0521 no 1_556
H52B H71A 2.9519 no 1_556
H52B H71B 3.0760 no 1_556
H52B H71C 2.6254 no 1_556
H52B H74B 3.5097 no 1_556
H52C C71 3.4379 no 1_556
H52C C89 3.3573 no .
H52C H68A 3.5306 no 4_565
H52C H71A 2.9490 no 1_556
H52C H71B 3.3745 no 1_556
H52C H71C 3.4421 no 1_556
H52C H87B 2.9702 no .
H52C H88A 2.8809 no .
H52C H89B 3.0582 no .
H52C H89C 2.7703 no .
H53A Cl2 2.9145 no 4_565
H53A N66 3.4968 no 4_565
H53A C62 3.5449 no 4_565
H53A C73 3.2911 no 4_565
H53A H68A 3.2149 no 4_565
H53A H73A 3.1234 no 4_565
H53A H73B 2.6533 no 4_565
H53B N66 3.5367 no 4_565
H53B C64 3.5562 no 4_565
H53B C65 3.1648 no 4_565
H53B C71 3.3213 no 4_565
H53B C73 3.3188 no 4_565
H53B H71B 2.7765 no 4_565
H53B H71C 3.5569 no 4_565
H53B H73A 2.7043 no 4_565
H53B H73B 3.1171 no 4_565
H53C N63 3.4790 no 4_565
H53C C64 3.2022 no 4_565
H53C C65 3.4412 no 4_565
H53C C68 3.3686 no 4_565
H53C C70 3.5056 no 4_565
H53C C87 3.3530 no .
H53C H68A 2.8433 no 4_565
H53C H68B 3.0714 no 4_565
H53C H70A 3.4452 no 4_565
H53C H70C 3.2592 no 4_565
H53C H71B 3.5835 no 4_565
H53C H87B 2.7793 no .
H53C H87C 3.0557 no .
H56B C88 3.1008 no .
H56B H88A 2.9972 no .
H56B H88C 2.3796 no .
H57A H74A 3.2912 no 3_675
H57B C88 3.4361 no .
H57B H58A 3.4197 no 3_675
H57B H60B 3.5227 no 3_675
H57B H74A 2.7719 no 3_675
H57B H88B 3.2962 no .
H57B H88C 2.8334 no .
H58A C54 3.5745 no 3_675
H58A C55 3.3273 no 3_675
H58A C58 3.4499 no 3_675
H58A H57B 3.4197 no 3_675
H58A H58A 2.5534 no 3_675
H58A H69B 3.1186 no 3_675
H58A H54 3.4415 no 3_675
H58A H55 3.0874 no 3_675
H58B N63 3.0404 no 3_675
H58B N66 2.9179 no 3_675
H58B C62 3.0376 no 3_675
H58B C64 2.9878 no 3_675
H58B C65 2.9322 no 3_675
H58B H69B 3.2256 no 3_675
H58B H70B 3.5602 no 3_675
H58B H71A 3.5257 no 3_675
H58B H74A 3.0486 no 3_675
H58B H54 3.1561 no 3_675
H58B H55 3.2304 no 3_675
H59A H70B 3.5913 no 3_675
H59B N63 3.4858 no 3_675
H59B C64 3.1496 no 3_675
H59B C69 3.1260 no 3_675
H59B C70 3.1387 no 3_675
H59B H11E 2.8620 no 3_675
H59B H69A 2.7580 no 3_675
H59B H69B 2.6537 no 3_675
H59B H70B 2.3735 no 3_675
H60A C100 3.5667 no 3_675
H60A C114 3.1242 no 3_675
H60A H10J 3.0519 no 3_675
H60A H10K 3.4799 no 3_675
H60A H10M 2.9548 no 3_675
H60A H11E 2.3492 no 3_675
H60A H11F 3.0695 no 3_675
H60A H69B 3.4011 no 3_675
H60B C69 3.3794 no 3_675
H60B C100 3.5288 no 3_675
H60B H10J 3.3437 no 3_675
H60B H10K 3.0110 no 3_675
H60B H10M 3.0398 no 3_675
H60B H11E 3.2537 no 3_675
H60B H57B 3.5227 no 3_675
H60B H69A 3.4876 no 3_675
H60B H69B 2.5405 no 3_675
H61A C100 3.2100 no 3_675
H61A H10J 2.5085 no 3_675
H61A H10K 3.0039 no 3_675
H67 H87C 2.7807 no .
H67 H88C 3.2912 no .
H68A C53 3.4754 no 4_564
H68A C71 3.4459 no 4_565
H68A H52C 3.5306 no 4_564
H68A H53A 3.2149 no 4_564
H68A H53C 2.8433 no 4_564
H68A H70A 3.3542 no 4_565
H68A H71A 3.5916 no 4_565
H68A H71B 2.5419 no 4_565
H68A H87B 3.5016 no 4_564
H68A H89C 3.1165 no 4_564
H68B C87 3.4064 no 4_564
H68B H11I 2.8515 no .
H68B H53C 3.0714 no 4_564
H68B H87A 3.3033 no 4_564
H68B H87B 2.6688 no 4_564
H68B H89C 2.8261 no 4_564
H68C C87 3.2215 no .
H68C H11I 3.4020 no .
H68C H70A 2.6757 no 4_565
H68C H71B 3.2377 no 4_565
H68C H87A 3.1487 no .
H68C H87C 2.4520 no .
H68C H89C 3.1825 no 4_564
H69A C59 3.5901 no 3_675
H69A C112 3.1834 no .
H69A C113 3.1402 no .
H69A C114 3.1764 no .
H69A H11D 3.5059 no .
H69A H11E 2.5133 no .
H69A H11I 2.3682 no .
H69A H59B 2.7580 no 3_675
H69A H60B 3.4876 no 3_675
H69A H112 2.8645 no .
H69B C58 3.3708 no 3_675
H69B C59 3.1322 no 3_675
H69B C60 3.1771 no 3_675
H69B H11E 3.2913 no .
H69B H58A 3.1186 no 3_675
H69B H58B 3.2256 no 3_675
H69B H59B 2.6537 no 3_675
H69B H60A 3.4011 no 3_675
H69B H60B 2.5405 no 3_675
H69B H88C 3.0508 no .
H69C C86 3.0086 no .
H69C C87 3.0563 no .
H69C C88 3.3048 no .
H69C C112 3.4470 no .
H69C C113 3.5626 no .
H69C H10M 3.4475 no .
H69C H11E 3.4342 no .
H69C H11I 3.0017 no .
H69C H86 2.4342 no .
H69C H87A 3.3388 no .
H69C H87C 2.4563 no .
H69C H88C 2.7478 no .
H69C H112 2.7211 no .
H70A C68 3.4337 no 4_564
H70A C87 3.5243 no 4_564
H70A C89 3.4537 no 1_554
H70A H53C 3.4452 no 4_564
H70A H68A 3.3542 no 4_564
H70A H68C 2.6757 no 4_564
H70A H87A 3.1081 no 4_564
H70A H87C 3.2850 no 4_564
H70A H89A 2.6935 no 1_554
H70A H89C 3.3526 no 1_554
H70A H90B 3.5068 no 1_554
H70B C59 3.3322 no 3_675
H70B H11D 3.4673 no .
H70B H11E 3.1230 no .
H70B H11I 3.3364 no .
H70B H58B 3.5602 no 3_675
H70B H59A 3.5913 no 3_675
H70B H59B 2.3735 no 3_675
H70B H89A 2.7330 no 1_554
H70B H90A 3.3854 no 1_554
H70B H90B 3.2053 no 1_554
H70C C87 3.0972 no 4_564
H70C H11I 2.7905 no .
H70C H53C 3.2592 no 4_564
H70C H87A 2.6287 no 4_564
H70C H87B 2.8888 no 4_564
H70C H87C 3.2928 no 4_564
H71A C52 3.3446 no 1_554
H71A C89 3.2885 no 1_554
H71A H52B 2.9519 no 1_554
H71A H52C 2.9490 no 1_554
H71A H58B 3.5257 no 3_675
H71A H68A 3.5916 no 4_564
H71A H89A 3.0071 no 1_554
H71A H89B 3.1942 no 1_554
H71A H89C 3.1097 no 1_554
H71B Cl2 3.0949 no 4_564
H71B C53 3.5875 no 4_564
H71B C68 3.3133 no 4_564
H71B H52B 3.0760 no 1_554
H71B H52C 3.3745 no 1_554
H71B H53B 2.7765 no 4_564
H71B H53C 3.5835 no 4_564
H71B H68A 2.5419 no 4_564
H71B H68C 3.2377 no 4_564
H71B H89C 3.5643 no 1_554
H71C C52 3.4109 no 1_554
H71C H50A 3.3025 no 1_554
H71C H50B 3.2295 no 1_554
H71C H52B 2.6254 no 1_554
H71C H52C 3.4421 no 1_554
H71C H53B 3.5569 no 4_564
H73A Cl2 3.3222 no 4_564
H73A C53 3.3575 no 4_564
H73A H53A 3.1234 no 4_564
H73A H53B 2.7043 no 4_564
H73B C53 3.3254 no 4_564
H73B H50A 3.2062 no 4_564
H73B H53A 2.6533 no 4_564
H73B H53B 3.1171 no 4_564
H73C C31 3.2281 no 4_564
H73C H31A 3.4687 no 4_564
H73C H31B 3.1243 no 4_564
H73C H31C 2.6217 no 4_564
H73C H33B 3.2153 no 4_564
H73C H99A 3.3761 no 3_675
H74A C57 3.3732 no 3_675
H74A H10K 2.9217 no 3_675
H74A H57A 3.2912 no 3_675
H74A H57B 2.7719 no 3_675
H74A H58B 3.0486 no 3_675
H74B H50B 3.2257 no 1_554
H74B H52B 3.5097 no 1_554
H74C C99 3.1601 no 3_675
H74C C100 3.3953 no 3_675
H74C H10K 2.7557 no 3_675
H74C H33B 3.4031 no 4_564
H74C H99A 2.5898 no 3_675
H74C H99B 3.1075 no 3_675
H86 C69 3.3785 no .
H86 H69C 2.4342 no .
H87A C70 3.2968 no 4_565
H87A H11I 3.4501 no 4_565
H87A H68B 3.3033 no 4_565
H87A H68C 3.1487 no .
H87A H69C 3.3388 no .
H87A H70A 3.1081 no 4_565
H87A H70C 2.6287 no 4_565
H87B C68 3.4821 no 4_565
H87B H52C 2.9702 no .
H87B H53C 2.7793 no .
H87B H68A 3.5016 no 4_565
H87B H68B 2.6688 no 4_565
H87B H70C 2.8888 no 4_565
H87C C67 3.1612 no .
H87C C68 3.1796 no .
H87C C69 3.1812 no .
H87C H51 3.2973 no .
H87C H53C 3.0557 no .
H87C H67 2.7807 no .
H87C H68C 2.4520 no .
H87C H69C 2.4563 no .
H87C H70A 3.2850 no 4_565
H87C H70C 3.2928 no 4_565
H88A C52 3.5855 no .
H88A H52A 3.4934 no .
H88A H52C 2.8809 no .
H88A H56B 2.9972 no .
H88B H57B 3.2962 no .
H88C C56 3.1630 no .
H88C C57 3.3864 no .
H88C C69 3.2753 no .
H88C H51 3.3795 no .
H88C H56B 2.3796 no .
H88C H57B 2.8334 no .
H88C H67 3.2912 no .
H88C H69B 3.0508 no .
H88C H69C 2.7478 no .
H88C H55 3.4408 no .
H89A C70 3.1511 no 1_556
H89A H70A 2.6935 no 1_556
H89A H70B 2.7330 no 1_556
H89A H71A 3.0071 no 1_556
H89B H52C 3.0582 no .
H89B H71A 3.1942 no 1_556
H89C C68 3.2198 no 4_565
H89C H52C 2.7703 no .
H89C H68A 3.1165 no 4_565
H89C H68B 2.8261 no 4_565
H89C H68C 3.1825 no 4_565
H89C H70A 3.3526 no 1_556
H89C H71A 3.1097 no 1_556
H89C H71B 3.5643 no 1_556
H90A C114 3.0828 no 1_556
H90A H11D 2.3750 no 1_556
H90A H11E 3.1192 no 1_556
H90A H11F 3.3276 no 1_556
H90A H70B 3.3854 no 1_556
H90B Cl3 3.1731 no 4_565
H90B C114 3.5916 no 1_556
H90B H11D 2.6745 no 1_556
H90B H11H 3.2704 no 4_565
H90B H11L 3.4619 no 1_556
H90B H70A 3.5068 no 1_556
H90B H70B 3.2053 no 1_556
H90C Cl3 3.5667 no 4_565
H90C C111 3.3005 no 1_556
H90C C114 3.5434 no 1_556
H90C H11D 2.6422 no 1_556
H90C H11J 2.8704 no 1_556
H90C H11L 2.8779 no 1_556
H92A Cl3 3.3500 no 4_565
H92A C113 3.4184 no 4_565
H92A H10G 3.3907 no 4_565
H92A H11G 3.2495 no 4_565
H92A H11H 2.7362 no 4_565
H92B C105 3.1244 no 4_565
H92B C111 3.2206 no 4_565
H92B C113 3.0970 no 4_565
H92B H11G 2.4894 no 4_565
H92B H11H 2.8606 no 4_565
H92B H11K 3.2833 no 4_565
H92B H11L 2.7829 no 4_565
H92C C10 3.3442 no 4_465
H92C C104 3.5928 no 4_565
H92C H10D 3.5341 no 4_465
H92C H10E 3.0977 no 4_465
H92C H10F 2.8867 no 4_465
H92C H10H 3.3158 no 4_565
H92C H11B 3.3889 no 4_565
H92C H13A 3.2955 no 4_465
H93A C17 3.2069 no 2_655
H93A H17A 2.4840 no 2_655
H93A H17B 3.1611 no 2_655
H93A H18A 3.1597 no 2_655
H93B C111 3.5890 no 1_556
H93B H11J 2.8831 no 1_556
H93B H13A 3.5958 no 4_465
H93C C13 3.2998 no 4_465
H93C C17 3.3114 no 2_655
H93C C18 3.3795 no 2_655
H93C H10E 2.8936 no 4_465
H93C H10F 3.5880 no 4_465
H93C H13A 2.5690 no 4_465
H93C H13B 3.3400 no 4_465
H93C H13C 3.5457 no 4_465
H93C H17A 3.0194 no 2_655
H93C H17B 2.9904 no 2_655
H93C H18A 2.6045 no 2_655
H96A C18 3.4369 no 2_655
H96A H18A 3.1488 no 2_655
H96A H18B 2.8098 no 2_655
H97A C15 3.5595 no 2_655
H97A H18B 2.8056 no 2_655
H97A H14 3.4432 no 2_655
H97A H15 3.3127 no 2_655
H97B C15 3.5120 no 2_655
H97B C33 3.4723 no 2_655
H97B H17A 3.0875 no 2_655
H97B H18B 3.0953 no 2_655
H97B H33C 2.5140 no 2_655
H97B H15 3.0595 no 2_655
H98A N23 3.5478 no 2_655
H98A N26 3.1427 no 2_655
H98A C24 3.0552 no 2_655
H98A C25 2.8047 no 2_655
H98A C31 3.1649 no 2_655
H98A C33 3.5330 no 2_655
H98A H30A 3.1869 no 2_655
H98A H31B 2.7123 no 2_655
H98A H31C 3.4819 no 2_655
H98A H33B 3.3462 no 2_655
H98A H33C 3.0003 no 2_655
H98B H48C 3.3979 no 3_675
H99A C31 3.3020 no 2_655
H99A C33 3.3480 no 2_655
H99A C74 3.4993 no 3_675
H99A H31B 2.6944 no 2_655
H99A H31C 3.1539 no 2_655
H99A H33B 2.7015 no 2_655
H99A H33C 3.1068 no 2_655
H99A H48C 3.3808 no 3_675
H99A H73C 3.3761 no 3_675
H99A H74C 2.5898 no 3_675
H99B C33 3.3797 no 2_655
H99B H33B 3.1004 no 2_655
H99B H33C 2.8021 no 2_655
H99B H74C 3.1075 no 3_675
H112 C69 3.2037 no .
H112 H69A 2.8645 no .
H112 H69C 2.7211 no .
H14 H97A 3.4432 no 2_645
H15 H97A 3.3127 no 2_645
H15 H97B 3.0595 no 2_645
H54 H58A 3.4415 no 3_675
H54 H58B 3.1561 no 3_675
H55 H58A 3.0874 no 3_675
H55 H58B 3.2304 no 3_675
H55 H88C 3.4408 no .

loop_
_geom_torsion_atom_site_label_1
_geom_torsion_atom_site_label_2
_geom_torsion_atom_site_label_3
_geom_torsion_atom_site_label_4
_geom_torsion
_geom_torsion_publ_flag
Cl1 Ir1 C1 N2 -83.1(11) no
Cl1 Ir1 C1 N5 81.5(11) no
Cl1 Ir1 C15 C14 -167.9(8) no
Cl1 Ir1 C15 C16 74.6(19) no
Cl1 Ir1 C22 N23 -92.7(14) no
Cl1 Ir1 C22 N26 74.1(12) no
C1 Ir1 C14 C15 -92.7(8) no
C1 Ir1 C14 C21 25.3(12) no
C14 Ir1 C1 N2 115.2(12) no
C14 Ir1 C1 N5 -80.2(12) no
C1 Ir1 C15 C14 93.2(8) no
C1 Ir1 C15 C16 -24.2(12) no
C15 Ir1 C1 N2 75.7(12) no
C15 Ir1 C1 N5 -119.7(12) no
C14 Ir1 C15 C14 0.0(8) no
C14 Ir1 C15 C16 -117.5(17) no
C15 Ir1 C14 C15 0.0(8) no
C15 Ir1 C14 C21 118.0(17) no
C14 Ir1 C22 N23 69.3(14) no
C14 Ir1 C22 N26 -123.9(13) no
C22 Ir1 C14 C15 91.6(8) no
C22 Ir1 C14 C21 -150.3(11) no
C15 Ir1 C22 N23 108.4(14) no
C15 Ir1 C22 N26 -84.8(13) no
C22 Ir1 C15 C14 -87.4(8) no
C22 Ir1 C15 C16 155.1(12) no
Cl2 Ir2 C41 N42 82.7(12) no
Cl2 Ir2 C41 N45 -80.3(12) no
Cl2 Ir2 C55 C54 -171.2(6) no
Cl2 Ir2 C55 C56 69.6(17) no
Cl2 Ir2 C62 N63 80.9(12) no
Cl2 Ir2 C62 N66 -94.3(12) no
C41 Ir2 C54 C55 -95.3(8) no
C41 Ir2 C54 C61 22.1(12) no
C54 Ir2 C41 N42 -81.2(13) no
C54 Ir2 C41 N45 115.8(13) no
C41 Ir2 C55 C54 89.9(7) no
C41 Ir2 C55 C56 -29.3(13) no
C55 Ir2 C41 N42 -119.8(13) no
C55 Ir2 C41 N45 77.2(13) no
C54 Ir2 C55 C54 0.0(7) no
C54 Ir2 C55 C56 -119.2(16) no
C55 Ir2 C54 C55 0.0(7) no
C55 Ir2 C54 C61 117.5(16) no
C54 Ir2 C62 N63 -114.8(13) no
C54 Ir2 C62 N66 69.9(13) no
C62 Ir2 C54 C55 90.4(8) no
C62 Ir2 C54 C61 -152.1(11) no
C55 Ir2 C62 N63 -76.5(13) no
C55 Ir2 C62 N66 108.2(13) no
C62 Ir2 C55 C54 -89.5(7) no
C62 Ir2 C55 C56 151.4(12) no
Cl3 Ir3 C81 N82 87.1(11) no
Cl3 Ir3 C81 N85 -91.4(11) no
Cl3 Ir3 C94 C95 -170.8(5) no
Cl3 Ir3 C94 C101 70.6(16) no
Cl3 Ir3 C102 N103 92.2(13) no
Cl3 Ir3 C102 N106 -80.9(13) no
C81 Ir3 C94 C95 -88.6(7) no
C81 Ir3 C94 C101 152.9(11) no
C94 Ir3 C81 N82 -67.1(12) no
C94 Ir3 C81 N85 114.5(12) no
C81 Ir3 C95 C94 91.0(7) no
C81 Ir3 C95 C96 -152.0(12) no
C95 Ir3 C81 N82 -106.4(12) no
C95 Ir3 C81 N85 75.2(12) no
C94 Ir3 C95 C94 0.0(7) no
C94 Ir3 C95 C96 117.0(16) no
C95 Ir3 C94 C95 0.0(8) no
C95 Ir3 C94 C101 -118.6(15) no
C94 Ir3 C102 N103 -113.6(13) no
C94 Ir3 C102 N106 73.3(14) no
C102 Ir3 C94 C95 89.8(8) no
C102 Ir3 C94 C101 -28.8(12) no
C95 Ir3 C102 N103 -73.9(14) no
C95 Ir3 C102 N106 113.0(14) no
C102 Ir3 C95 C94 -96.1(8) no
C102 Ir3 C95 C96 20.8(13) no
C1 N2 C3 C4 0.7(17) no
C1 N2 C3 C9 174.3(13) no
C3 N2 C1 Ir1 166.3(12) no
C3 N2 C1 N5 -0.9(16) no
C1 N2 C6 C7 -131.9(14) no
C1 N2 C6 C8 101.0(15) no
C6 N2 C1 Ir1 -2(3) no
C6 N2 C1 N5 -169.2(13) no
C3 N2 C6 C7 62(2) no
C3 N2 C6 C8 -65(2) no
C6 N2 C3 C4 168.1(14) no
C6 N2 C3 C9 -18(3) no
C1 N5 C4 C3 -0.3(18) no
C1 N5 C4 C10 -179.5(13) no
C4 N5 C1 Ir1 -166.8(12) no
C4 N5 C1 N2 0.7(16) no
C1 N5 C11 C12 -101.1(16) no
C1 N5 C11 C13 133.3(14) no
C11 N5 C1 Ir1 6(3) no
C11 N5 C1 N2 173.8(13) no
C4 N5 C11 C12 71(2) no
C4 N5 C11 C13 -55(3) no
C11 N5 C4 C3 -172.7(14) no
C11 N5 C4 C10 8(3) no
C22 N23 C24 C25 -2.5(19) no
C22 N23 C24 C30 176.8(15) no
C24 N23 C22 Ir1 169.7(14) no
C24 N23 C22 N26 0.7(18) no
C22 N23 C27 C28 -129.9(14) no
C22 N23 C27 C29 105.8(16) no
C27 N23 C22 Ir1 -1(3) no
C27 N23 C22 N26 -170.3(12) no
C24 N23 C27 C28 61(3) no
C24 N23 C27 C29 -64(3) no
C27 N23 C24 C25 167.2(14) no
C27 N23 C24 C30 -14(3) no
C22 N26 C25 C24 -3.1(19) no
C22 N26 C25 C31 180.0(14) no
C25 N26 C22 Ir1 -168.5(13) no
C25 N26 C22 N23 1.4(17) no
C22 N26 C32 C33 118.1(15) no
C22 N26 C32 C34 -110.1(16) no
C32 N26 C22 Ir1 4(3) no
C32 N26 C22 N23 174.0(13) no
C25 N26 C32 C33 -71(2) no
C25 N26 C32 C34 61(2) no
C32 N26 C25 C24 -175.2(14) no
C32 N26 C25 C31 8(3) no
C41 N42 C43 C44 1.1(19) no
C41 N42 C43 C49 176.6(14) no
C43 N42 C41 Ir2 -165.5(13) no
C43 N42 C41 N45 0.8(18) no
C41 N42 C46 C47 -103.9(17) no
C41 N42 C46 C48 132.6(15) no
C46 N42 C41 Ir2 5(3) no
C46 N42 C41 N45 171.4(14) no
C43 N42 C46 C47 65(2) no
C43 N42 C46 C48 -58(3) no
C46 N42 C43 C44 -169.0(15) no
C46 N42 C43 C49 7(3) no
C41 N45 C44 C43 3.2(19) no
C41 N45 C44 C50 176.5(14) no
C44 N45 C41 Ir2 163.4(13) no
C44 N45 C41 N42 -2.4(17) no
C41 N45 C51 C52 -135.4(13) no
C41 N45 C51 C53 102.0(15) no
C51 N45 C41 Ir2 -5(2) no
C51 N45 C41 N42 -170.6(12) no
C44 N45 C51 C52 59(2) no
C44 N45 C51 C53 -64(2) no
C51 N45 C44 C43 169.9(13) no
C51 N45 C44 C50 -17(3) no
C62 N63 C64 C65 0.6(17) no
C62 N63 C64 C70 177.6(13) no
C64 N63 C62 Ir2 -175.3(12) no
C64 N63 C62 N66 0.9(17) no
C62 N63 C67 C68 -111.0(15) no
C62 N63 C67 C69 125.0(14) no
C67 N63 C62 Ir2 1(2) no
C67 N63 C62 N66 176.9(12) no
C64 N63 C67 C68 64(2) no
C64 N63 C67 C69 -60(2) no
C67 N63 C64 C65 -174.9(14) no
C67 N63 C64 C70 2(3) no
C62 N66 C65 C64 2.4(17) no
C62 N66 C65 C71 -178.1(13) no
C65 N66 C62 Ir2 174.1(12) no
C65 N66 C62 N63 -2.0(16) no
C62 N66 C72 C73 97.9(17) no
C62 N66 C72 C74 -127.3(15) no
C72 N66 C62 Ir2 -0(3) no
C72 N66 C62 N63 -176.3(13) no
C65 N66 C72 C73 -75(2) no
C65 N66 C72 C74 59(3) no
C72 N66 C65 C64 176.4(14) no
C72 N66 C65 C71 -4(3) no
C81 N82 C83 C84 0.1(18) no
C81 N82 C83 C89 179.8(14) no
C83 N82 C81 Ir3 -176.8(12) no
C83 N82 C81 N85 1.9(16) no
C81 N82 C86 C87 -107.3(15) no
C81 N82 C86 C88 125.7(14) no
C86 N82 C81 Ir3 -6(2) no
C86 N82 C81 N85 172.2(13) no
C83 N82 C86 C87 61(2) no
C83 N82 C86 C88 -66(2) no
C86 N82 C83 C84 -169.5(14) no
C86 N82 C83 C89 10(3) no
C81 N85 C84 C83 3.3(18) no
C81 N85 C84 C90 -179.4(13) no
C84 N85 C81 Ir3 175.6(11) no
C84 N85 C81 N82 -3.1(16) no
C81 N85 C91 C92 105.1(15) no
C81 N85 C91 C93 -130.0(14) no
C91 N85 C81 Ir3 -1(2) no
C91 N85 C81 N82 -179.6(12) no
C84 N85 C91 C92 -70.6(19) no
C84 N85 C91 C93 54(2) no
C91 N85 C84 C83 179.4(13) no
C91 N85 C84 C90 -3(3) no
C102 N103 C104 C105 0.4(18) no
C102 N103 C104 C110 177.3(13) no
C104 N103 C102 Ir3 -173.1(12) no
C104 N103 C102 N106 1.6(17) no
C102 N103 C107 C108 -92.8(15) no
C102 N103 C107 C109 140.7(13) no
C107 N103 C102 Ir3 -2(3) no
C107 N103 C102 N106 172.5(12) no
C104 N103 C107 C108 76.9(18) no
C104 N103 C107 C109 -50(2) no
C107 N103 C104 C105 -169.6(13) no
C107 N103 C104 C110 7(3) no
C102 N106 C105 C104 3.4(17) no
C102 N106 C105 C111 176.0(13) no
C105 N106 C102 Ir3 171.5(12) no
C105 N106 C102 N103 -3.0(16) no
C102 N106 C112 C113 104.1(16) no
C102 N106 C112 C114 -135.2(13) no
C112 N106 C102 Ir3 4(3) no
C112 N106 C102 N103 -170.7(12) no
C105 N106 C112 C113 -61.8(19) no
C105 N106 C112 C114 58.9(18) no
C112 N106 C105 C104 170.1(13) no
C112 N106 C105 C111 -17(3) no
N2 C3 C4 N5 -0.3(18) no
N2 C3 C4 C10 178.8(14) no
C9 C3 C4 N5 -173.5(16) no
C9 C3 C4 C10 6(3) no
Ir1 C14 C15 Ir1 0.00(2) no
Ir1 C14 C15 C16 118.1(15) no
Ir1 C14 C21 C20 -168.9(10) no
C15 C14 C21 C20 -84(2) no
C21 C14 C15 Ir1 -112.8(17) no
C21 C14 C15 C16 5(3) no
Ir1 C15 C16 C17 175.4(10) no
C14 C15 C16 C17 88(2) no
C15 C16 C17 C18 -49(3) no
C16 C17 C18 C19 -57(3) no
C17 C18 C19 C20 104(2) no
C18 C19 C20 C21 -71(3) no
C19 C20 C21 C14 76(3) no
N23 C24 C25 N26 3.3(19) no
N23 C24 C25 C31 -179.8(14) no
C30 C24 C25 N26 -176.0(19) no
C30 C24 C25 C31 1(4) no
N42 C43 C44 N45 -3(2) no
N42 C43 C44 C50 -175.7(15) no
C49 C43 C44 N45 -177(3) no
C49 C43 C44 C50 9(4) no
Ir2 C54 C55 Ir2 0.000(16) no
Ir2 C54 C55 C56 118.6(14) no
Ir2 C54 C61 C60 -168.5(10) no
C55 C54 C61 C60 -85(2) no
C61 C54 C55 Ir2 -112.3(16) no
C61 C54 C55 C56 6(3) no
Ir2 C55 C56 C57 177.7(9) no
C54 C55 C56 C57 88.1(19) no
C55 C56 C57 C58 -49.7(19) no
C56 C57 C58 C59 -55(2) no
C57 C58 C59 C60 102.4(19) no
C58 C59 C60 C61 -70(3) no
C59 C60 C61 C54 73(2) no
N63 C64 C65 N66 -1.8(17) no
N63 C64 C65 C71 178.8(14) no
C70 C64 C65 N66 -178.7(15) no
C70 C64 C65 C71 2(3) no
N82 C83 C84 N85 -1.9(19) no
N82 C83 C84 C90 -179.1(14) no
C89 C83 C84 N85 178.4(18) no
C89 C83 C84 C90 1(4) no
Ir3 C94 C95 Ir3 0.000(16) no
Ir3 C94 C95 C96 -115.4(15) no
Ir3 C94 C101 C100 176.6(9) no
C95 C94 C101 C100 89.7(19) no
C101 C94 C95 Ir3 116.3(16) no
C101 C94 C95 C96 1(3) no
Ir3 C95 C96 C97 -167.2(10) no
C94 C95 C96 C97 -82(2) no
C95 C96 C97 C98 78(2) no
C96 C97 C98 C99 -73(2) no
C97 C98 C99 C100 104(2) no
C98 C99 C100 C101 -59(3) no
C99 C100 C101 C94 -46(3) no
N103 C104 C105 N106 -2.1(17) no
N103 C104 C105 C111 -174.8(13) no
C110 C104 C105 N106 -179.0(15) no
C110 C104 C105 C111 8(3) no
